data_4083367
loop_
_publ_author_name
'Bentivegna, BriAnne'
'Mariani, Christine I.'
'Smith, Jason R.'
'Ma, Shuhua'
'Rheingold, Arnold L.'
'Brunker, Tim J.'

_publ_section_title
;
 Formation, Stability, and Structures of Borenium and Boronium Cations
 Derived from Pentamethylazaferrocene--Boranes by Hydride or Chloride
 Abstraction Reactions
;
_journal_issue 11
_journal_name_full Organometallics
_journal_page_first 2820
_journal_paper_doi 10.1021/om500348u
_journal_volume 33
_journal_year 2014
_chemical_absolute_configuration ad
_chemical_formula_sum 'C40.25 H26.5 B2 Cl0.5 F20 N4'
_chemical_formula_weight 985.50
_chemical_name_systematic
; 
 ? 
;
_space_group_IT_number 4
_symmetry_cell_setting monoclinic
_symmetry_space_group_name_Hall 'P 2yb'
_symmetry_space_group_name_H-M 'P 1 21 1'
_atom_sites_solution_hydrogens geom
_atom_sites_solution_primary direct
_atom_sites_solution_secondary difmap
_audit_creation_method SHELXL-97
_cell_angle_alpha 90.00
_cell_angle_beta 90.044(2)
_cell_angle_gamma 90.00
_cell_formula_units_Z 8
_cell_length_a 14.9581(7)
_cell_length_b 33.580(2)
_cell_length_c 15.7372(7)
_cell_measurement_reflns_used 8275
_cell_measurement_temperature 100(2)
_cell_measurement_theta_max 25.34
_cell_measurement_theta_min 2.61
_cell_volume 7904.7(7)
_computing_cell_refinement 'Bruker SMART'
_computing_data_collection 'Bruker SMART'
_computing_data_reduction 'Bruker SAINT'
_computing_molecular_graphics 'Bruker SHELXTL'
_computing_publication_material 'Bruker SHELXTL'
_computing_structure_refinement 'SHELXL-97 (Sheldrick, 1997)'
_computing_structure_solution 'SHELXS-97 (Sheldrick, 1990)'
_diffrn_ambient_temperature 100(2)
_diffrn_measured_fraction_theta_full 0.992
_diffrn_measured_fraction_theta_max 0.987
_diffrn_measurement_device_type 'CCD area detector'
_diffrn_measurement_method 'phi and omega scans'
_diffrn_radiation_monochromator graphite
_diffrn_radiation_source 'fine-focus sealed tube'
_diffrn_radiation_type MoK\a
_diffrn_radiation_wavelength 0.71073
_diffrn_reflns_av_R_equivalents 0.0485
_diffrn_reflns_av_sigmaI/netI 0.0819
_diffrn_reflns_limit_h_max 18
_diffrn_reflns_limit_h_min -18
_diffrn_reflns_limit_k_max 39
_diffrn_reflns_limit_k_min -40
_diffrn_reflns_limit_l_max 18
_diffrn_reflns_limit_l_min -18
_diffrn_reflns_number 50726
_diffrn_reflns_theta_full 25.00
_diffrn_reflns_theta_max 25.42
_diffrn_reflns_theta_min 2.23
_exptl_absorpt_coefficient_mu 0.196
_exptl_absorpt_correction_T_max 0.844
_exptl_absorpt_correction_T_min 0.722
_exptl_absorpt_correction_type multi-scan
_exptl_absorpt_process_details SADABS
_exptl_crystal_colour colorless
_exptl_crystal_density_diffrn 1.656
_exptl_crystal_density_method 'not measured'
_exptl_crystal_description block
_exptl_crystal_F_000 3956
_exptl_crystal_size_max 0.40
_exptl_crystal_size_mid 0.36
_exptl_crystal_size_min 0.30
_refine_diff_density_max 0.498
_refine_diff_density_min -0.325
_refine_diff_density_rms 0.063
_refine_ls_abs_structure_details 'Flack H D (1983), Acta Cryst. A39, 876-881'
_refine_ls_abs_structure_Flack 0.22(10)
_refine_ls_extinction_method none
_refine_ls_goodness_of_fit_ref 1.030
_refine_ls_hydrogen_treatment constr
_refine_ls_matrix_type full
_refine_ls_number_parameters 2405
_refine_ls_number_reflns 26876
_refine_ls_number_restraints 1
_refine_ls_restrained_S_all 1.030
_refine_ls_R_factor_all 0.0823
_refine_ls_R_factor_gt 0.0521
_refine_ls_shift/su_max 0.092
_refine_ls_shift/su_mean 0.012
_refine_ls_structure_factor_coef Fsqd
_refine_ls_weighting_details 'calc w=1/[\s^2^(Fo^2^)+(0.0530P)^2^+7.9000P] where P=(Fo^2^+2Fc^2^)/3'
_refine_ls_weighting_scheme calc
_refine_ls_wR_factor_gt 0.1241
_refine_ls_wR_factor_ref 0.1404
_reflns_number_gt 20084
_reflns_number_total 26876
_reflns_threshold_expression >2sigma(I)
_cod_data_source_file om500348u_si_002.cif
_cod_data_source_block towson17
_cod_depositor_comments
;
The following automatic conversions were performed:

'_symmetry_cell_setting' value 'Monoclinic' changed to 'monoclinic'
according to
/usr/data/users/saulius/crontab/automatic-downloads/rss-feeds/ACS/lib/dictionaries/cif_core.dic
dictionary named 'cif_core.dic' version 2.4.2 from 2011-04-26.

Automatic conversion script
Id: cif_fix_values 2281 2013-09-26 08:29:07Z andrius 

 Adding full bibliography for 4083363--4083368.cif.
;
_cod_original_cell_volume 7904.6(7)
_cod_original_sg_symbol_H-M P2(1)
_cod_original_formula_sum 'C40.25 H26.50 B2 Cl0.50 F20 N4'
_cod_database_code 4083367

loop_
_symmetry_equiv_pos_as_xyz
'x, y, z'
'-x, y+1/2, -z'

loop_
_atom_site_label
_atom_site_type_symbol
_atom_site_fract_x
_atom_site_fract_y
_atom_site_fract_z
_atom_site_U_iso_or_equiv
_atom_site_adp_type
_atom_site_occupancy
_atom_site_symmetry_multiplicity
_atom_site_calc_flag
_atom_site_refinement_flags
Cl1 Cl 0.56661(11) 0.47883(5) 0.23130(12) 0.0439(4) Uani 1 1 d .
Cl2 Cl 0.54814(13) 0.46931(6) 0.41519(12) 0.0503(5) Uani 1 1 d .
F22B F 0.2379(2) 0.30519(10) 0.1527(2) 0.0250(8) Uani 1 1 d .
F22A F 0.1804(2) 0.57092(10) -0.1787(2) 0.0277(8) Uani 1 1 d .
F22D F 0.7610(2) 0.40460(10) -0.5082(2) 0.0270(8) Uani 1 1 d .
F22C F 0.8029(2) 0.61114(11) -0.8446(2) 0.0293(9) Uani 1 1 d .
F23A F 0.1006(2) 0.51545(11) -0.0898(3) 0.0416(10) Uani 1 1 d .
F23C F 0.6781(2) 0.66365(10) -0.8813(2) 0.0315(8) Uani 1 1 d .
F23D F 0.8026(2) 0.45887(11) -0.6265(2) 0.0313(9) Uani 1 1 d .
F23B F 0.1480(2) 0.24729(10) 0.0775(2) 0.0294(8) Uani 1 1 d .
F24A F 0.1912(3) 0.47284(11) 0.0306(2) 0.0445(10) Uani 1 1 d .
F24C F 0.6005(2) 0.70821(10) -0.7551(2) 0.0361(9) Uani 1 1 d .
F24B F 0.1798(2) 0.22816(10) -0.0885(2) 0.0275(8) Uani 1 1 d .
F24D F 0.9724(3) 0.46562(12) -0.6848(2) 0.0391(10) Uani 1 1 d .
F25A F 0.3649(3) 0.49123(11) 0.0644(2) 0.0386(10) Uani 1 1 d .
F25C F 0.6556(2) 0.69880(10) -0.5926(2) 0.0338(9) Uani 1 1 d .
F25B F 0.3027(2) 0.27101(10) -0.1770(2) 0.0296(8) Uani 1 1 d .
F25D F 1.1031(2) 0.41888(12) -0.6152(3) 0.0438(10) Uani 1 1 d .
F26A F 0.4489(2) 0.54704(10) -0.0262(2) 0.0318(8) Uani 1 1 d .
F26C F 0.7822(2) 0.64586(10) -0.5529(2) 0.0280(8) Uani 1 1 d .
F26D F 1.0673(2) 0.36775(10) -0.4939(2) 0.0304(8) Uani 1 1 d .
F26B F 0.3905(2) 0.33092(11) -0.1053(2) 0.0290(8) Uani 1 1 d .
F32A F 0.5791(2) 0.57037(10) -0.1555(2) 0.0266(8) Uani 1 1 d .
F32C F 0.9664(2) 0.64513(11) -0.7860(2) 0.0289(9) Uani 1 1 d .
F32D F 0.6957(2) 0.37229(10) -0.3467(2) 0.0286(8) Uani 1 1 d .
F32B F 0.3639(2) 0.32443(10) 0.2714(2) 0.0272(8) Uani 1 1 d .
F33A F 0.6594(2) 0.51524(10) -0.2460(2) 0.0308(8) Uani 1 1 d .
F33C F 1.0888(2) 0.70142(11) -0.7580(2) 0.0380(9) Uani 1 1 d .
F33D F 0.6657(2) 0.42173(10) -0.2198(2) 0.0309(8) Uani 1 1 d .
F33B F 0.4520(3) 0.26332(10) 0.3366(2) 0.0360(9) Uani 1 1 d .
F34A F 0.5661(2) 0.47083(11) -0.3617(2) 0.0304(8) Uani 1 1 d .
F34C F 1.1529(2) 0.71438(12) -0.5978(3) 0.0442(10) Uani 1 1 d .
F34B F 0.5820(2) 0.22554(10) 0.2477(2) 0.0332(9) Uani 1 1 d .
F34D F 0.8026(2) 0.46209(11) -0.1452(2) 0.0355(10) Uani 1 1 d .
F35A F 0.3903(2) 0.48662(11) -0.3887(2) 0.0339(9) Uani 1 1 d .
F35C F 1.0888(2) 0.66999(12) -0.4665(2) 0.0395(9) Uani 1 1 d .
F35B F 0.6187(2) 0.24922(10) 0.0859(2) 0.0314(8) Uani 1 1 d .
F35D F 0.9716(2) 0.45277(12) -0.2042(3) 0.0383(10) Uani 1 1 d .
F36A F 0.3074(2) 0.54285(10) -0.3004(2) 0.0275(8) Uani 1 1 d .
F36C F 0.9661(2) 0.61486(11) -0.4912(2) 0.0305(8) Uani 1 1 d .
F36B F 0.5253(2) 0.30841(10) 0.0147(2) 0.0254(8) Uani 1 1 d .
F36D F 1.0054(2) 0.40079(11) -0.3286(2) 0.0294(8) Uani 1 1 d .
F42A F 0.3688(2) 0.62111(10) 0.0188(2) 0.0285(8) Uani 1 1 d .
F42C F 0.69652(19) 0.57479(10) -0.5876(2) 0.0226(7) Uani 1 1 d .
F42D F 0.9679(2) 0.29923(12) -0.5380(2) 0.0305(9) Uani 1 1 d .
F42B F 0.3155(2) 0.40256(10) -0.0541(2) 0.0265(8) Uani 1 1 d .
F43A F 0.4575(3) 0.68240(11) 0.0826(2) 0.0401(10) Uani 1 1 d .
F43C F 0.6682(2) 0.52638(10) -0.4582(2) 0.0293(8) Uani 1 1 d .
F43B F 0.4051(2) 0.45747(11) -0.1416(2) 0.0338(9) Uani 1 1 d .
F43D F 1.0893(3) 0.24307(11) -0.5083(2) 0.0415(10) Uani 1 1 d .
F44A F 0.5858(2) 0.72056(10) -0.0071(2) 0.0373(9) Uani 1 1 d .
F44C F 0.8036(2) 0.48442(12) -0.3868(2) 0.0328(9) Uani 1 1 d .
F44B F 0.5783(2) 0.47537(10) -0.0983(2) 0.0331(8) Uani 1 1 d .
F44D F 1.1508(3) 0.23015(12) -0.3468(3) 0.0444(10) Uani 1 1 d .
F45A F 0.6177(2) 0.69747(10) -0.1708(2) 0.0336(9) Uani 1 1 d .
F45C F 0.9733(2) 0.49385(11) -0.4469(2) 0.0327(9) Uani 1 1 d .
F45D F 1.0862(2) 0.27528(12) -0.2168(2) 0.0400(10) Uani 1 1 d .
F45B F 0.6607(2) 0.43345(11) 0.0267(2) 0.0331(9) Uani 1 1 d .
F46A F 0.5233(2) 0.63878(10) -0.2406(2) 0.0252(8) Uani 1 1 d .
F46C F 1.0057(2) 0.54391(10) -0.5755(2) 0.0284(8) Uani 1 1 d .
F46B F 0.5764(2) 0.37648(10) 0.1094(2) 0.0271(8) Uani 1 1 d .
F46D F 0.9632(2) 0.32995(10) -0.2437(2) 0.0285(8) Uani 1 1 d .
F52A F 0.3835(2) 0.61515(10) -0.35782(19) 0.0231(7) Uani 1 1 d .
F52C F 0.7576(2) 0.54058(10) -0.7472(2) 0.0256(8) Uani 1 1 d .
F52B F 0.1813(2) 0.37666(10) 0.0681(2) 0.0251(8) Uani 1 1 d .
F52D F 0.8067(2) 0.33204(10) -0.5990(2) 0.0250(8) Uani 1 1 d .
F53A F 0.2931(2) 0.67444(10) -0.4284(2) 0.0263(8) Uani 1 1 d .
F53C F 0.7896(2) 0.48651(11) -0.8658(2) 0.0300(9) Uani 1 1 d .
F53D F 0.6840(2) 0.27816(11) -0.6346(2) 0.0330(9) Uani 1 1 d .
F53B F 0.0977(2) 0.43039(10) 0.1601(2) 0.0284(8) Uani 1 1 d .
F54A F 0.1737(2) 0.71774(10) -0.3365(2) 0.0263(8) Uani 1 1 d .
F54C F 0.9575(3) 0.47854(12) -0.9326(2) 0.0379(10) Uani 1 1 d .
F54B F 0.1861(2) 0.47210(10) 0.2836(2) 0.0300(8) Uani 1 1 d .
F54D F 0.6020(2) 0.23604(10) -0.5093(2) 0.0354(9) Uani 1 1 d .
F55A F 0.1472(2) 0.69878(10) -0.1690(2) 0.0293(8) Uani 1 1 d .
F55C F 1.0936(2) 0.52498(11) -0.8708(2) 0.0363(9) Uani 1 1 d .
F55D F 0.6529(2) 0.24741(10) -0.3448(2) 0.0364(9) Uani 1 1 d .
F55B F 0.3590(2) 0.45330(10) 0.3212(2) 0.0288(8) Uani 1 1 d .
F56A F 0.2404(2) 0.64150(10) -0.09581(19) 0.0268(8) Uani 1 1 d .
F56C F 1.0646(2) 0.57625(10) -0.7474(2) 0.0290(8) Uani 1 1 d .
F56D F 0.7795(2) 0.30075(10) -0.3059(2) 0.0292(8) Uani 1 1 d .
F56B F 0.4447(2) 0.39791(10) 0.2313(2) 0.0269(8) Uani 1 1 d .
N1D N 0.3066(3) 0.36692(16) -0.3038(3) 0.0301(12) Uani 1 1 d .
N1C N 0.3031(3) 0.57400(14) -0.5579(3) 0.0208(11) Uani 1 1 d .
N1A N 0.8223(3) 0.35605(15) 0.1589(3) 0.0246(11) Uani 1 1 d .
N1B N 0.8221(3) 0.58595(15) -0.0920(3) 0.0222(11) Uani 1 1 d .
N2D N 0.2214(3) 0.40583(19) -0.2298(3) 0.0382(15) Uani 1 1 d .
N2B N 0.7169(3) 0.56475(15) -0.0080(3) 0.0263(12) Uani 1 1 d .
N2A N 0.7148(3) 0.37358(16) 0.2444(3) 0.0263(12) Uani 1 1 d .
N2C N 0.2219(3) 0.52929(17) -0.4946(4) 0.0351(13) Uani 1 1 d .
N3C N 0.4516(3) 0.60862(14) -0.5466(3) 0.0177(10) Uani 1 1 d .
N3D N 0.4588(3) 0.33629(14) -0.2961(3) 0.0204(11) Uani 1 1 d .
N3B N 0.9518(3) 0.63176(14) -0.0725(3) 0.0209(11) Uani 1 1 d .
N3A N 0.9568(3) 0.31319(15) 0.1766(3) 0.0209(11) Uani 1 1 d .
N4B N 1.0613(3) 0.63489(15) 0.0197(3) 0.0242(11) Uani 1 1 d .
N4C N 0.5348(3) 0.64485(14) -0.4631(3) 0.0228(11) Uani 1 1 d .
N4A N 1.0650(3) 0.31184(15) 0.2689(3) 0.0233(11) Uani 1 1 d .
N4D N 0.5395(3) 0.29925(14) -0.2108(3) 0.0227(11) Uani 1 1 d .
C1B C 0.8291(4) 0.65053(18) -0.1879(4) 0.0263(14) Uani 1 1 d .
H1BA H 0.7952 0.6649 -0.1425 0.032 Uiso 1 1 calc R
C1A C 0.8354(4) 0.29286(18) 0.0601(4) 0.0246(14) Uani 1 1 d .
H1AA H 0.8029 0.2777 0.1051 0.030 Uiso 1 1 calc R
C1C C 0.4204(4) 0.56375(18) -0.6816(4) 0.0214(13) Uani 1 1 d .
H1CA H 0.4445 0.5404 -0.6496 0.026 Uiso 1 1 calc R
C1D C 0.4228(4) 0.38366(18) -0.4250(4) 0.0225(13) Uani 1 1 d .
H1DA H 0.4448 0.4064 -0.3898 0.027 Uiso 1 1 calc R
C2C C 0.4978(4) 0.58407(19) -0.7278(4) 0.0273(14) Uani 1 1 d .
H2CA H 0.5238 0.5651 -0.7693 0.033 Uiso 1 1 calc R
H2CB H 0.5449 0.5908 -0.6860 0.033 Uiso 1 1 calc R
C2B C 0.8931(4) 0.68012(18) -0.2299(4) 0.0274(14) Uani 1 1 d .
H2BA H 0.9267 0.6942 -0.1848 0.033 Uiso 1 1 calc R
H2BB H 0.8574 0.7002 -0.2609 0.033 Uiso 1 1 calc R
C2D C 0.5031(4) 0.3658(2) -0.4744(4) 0.0290(15) Uani 1 1 d .
H2DA H 0.5259 0.3861 -0.5145 0.035 Uiso 1 1 calc R
H2DB H 0.5516 0.3598 -0.4335 0.035 Uiso 1 1 calc R
C2A C 0.9011(4) 0.26456(19) 0.0162(4) 0.0290(15) Uani 1 1 d .
H2AA H 0.9355 0.2502 0.0604 0.035 Uiso 1 1 calc R
H2AB H 0.8665 0.2445 -0.0162 0.035 Uiso 1 1 calc R
C3D C 0.4809(4) 0.32802(19) -0.5241(4) 0.0276(14) Uani 1 1 d .
H3DA H 0.5375 0.3155 -0.5429 0.033 Uiso 1 1 calc R
H3DB H 0.4468 0.3355 -0.5756 0.033 Uiso 1 1 calc R
C3C C 0.4699(4) 0.62213(18) -0.7748(4) 0.0257(14) Uani 1 1 d .
H3CA H 0.5246 0.6361 -0.7940 0.031 Uiso 1 1 calc R
H3CB H 0.4356 0.6145 -0.8260 0.031 Uiso 1 1 calc R
C3A C 0.9676(5) 0.2847(2) -0.0447(4) 0.0345(17) Uani 1 1 d .
H3AA H 0.9369 0.2900 -0.0993 0.041 Uiso 1 1 calc R
H3AB H 1.0173 0.2660 -0.0562 0.041 Uiso 1 1 calc R
C3B C 0.9607(4) 0.6614(2) -0.2923(4) 0.0327(17) Uani 1 1 d .
H3BA H 0.9297 0.6557 -0.3465 0.039 Uiso 1 1 calc R
H3BB H 1.0083 0.6811 -0.3042 0.039 Uiso 1 1 calc R
C4B C 1.0041(4) 0.62293(19) -0.2599(4) 0.0285(15) Uani 1 1 d .
H4BA H 1.0507 0.6301 -0.2179 0.034 Uiso 1 1 calc R
H4BB H 1.0342 0.6097 -0.3082 0.034 Uiso 1 1 calc R
C4A C 1.0069(4) 0.3240(2) -0.0115(4) 0.0315(15) Uani 1 1 d .
H4AA H 1.0544 0.3177 0.0302 0.038 Uiso 1 1 calc R
H4AB H 1.0353 0.3382 -0.0596 0.038 Uiso 1 1 calc R
C4D C 0.4266(4) 0.29721(18) -0.4739(4) 0.0287(14) Uani 1 1 d .
H4DA H 0.4019 0.2775 -0.5143 0.034 Uiso 1 1 calc R
H4DB H 0.4676 0.2829 -0.4351 0.034 Uiso 1 1 calc R
C4C C 0.4142(4) 0.65090(19) -0.7230(4) 0.0293(14) Uani 1 1 d .
H4CA H 0.3864 0.6703 -0.7623 0.035 Uiso 1 1 calc R
H4CB H 0.4545 0.6659 -0.6847 0.035 Uiso 1 1 calc R
C5D C 0.3495(4) 0.31443(18) -0.4214(4) 0.0243(13) Uani 1 1 d .
H5DA H 0.3259 0.2929 -0.3837 0.029 Uiso 1 1 calc R
C5C C 0.3387(4) 0.63138(18) -0.6682(4) 0.0230(13) Uani 1 1 d .
H5CA H 0.3149 0.6517 -0.6277 0.028 Uiso 1 1 calc R
C5B C 0.9396(4) 0.59279(18) -0.2184(4) 0.0245(13) Uani 1 1 d .
H5BA H 0.9753 0.5707 -0.1924 0.029 Uiso 1 1 calc R
C5A C 0.9396(4) 0.35225(18) 0.0307(4) 0.0240(13) Uani 1 1 d .
H5AA H 0.9737 0.3747 0.0571 0.029 Uiso 1 1 calc R
C6B C 0.8721(4) 0.5750(2) -0.2814(4) 0.0317(15) Uani 1 1 d .
H6BA H 0.8412 0.5526 -0.2529 0.038 Uiso 1 1 calc R
H6BB H 0.9058 0.5638 -0.3299 0.038 Uiso 1 1 calc R
C6C C 0.2617(4) 0.61582(19) -0.7231(4) 0.0268(14) Uani 1 1 d .
H6CA H 0.2381 0.6382 -0.7575 0.032 Uiso 1 1 calc R
H6CB H 0.2130 0.6068 -0.6850 0.032 Uiso 1 1 calc R
C6A C 0.8709(4) 0.3702(2) -0.0323(4) 0.0314(15) Uani 1 1 d .
H6AA H 0.8382 0.3919 -0.0033 0.038 Uiso 1 1 calc R
H6AB H 0.9037 0.3821 -0.0807 0.038 Uiso 1 1 calc R
C6D C 0.2725(4) 0.3295(2) -0.4780(4) 0.0309(15) Uani 1 1 d .
H6DA H 0.2549 0.3078 -0.5174 0.037 Uiso 1 1 calc R
H6DB H 0.2203 0.3354 -0.4414 0.037 Uiso 1 1 calc R
C7A C 0.8022(4) 0.3400(2) -0.0672(4) 0.0337(17) Uani 1 1 d .
H7AA H 0.7517 0.3548 -0.0926 0.040 Uiso 1 1 calc R
H7AB H 0.8309 0.3244 -0.1132 0.040 Uiso 1 1 calc R
C7C C 0.2863(4) 0.58133(18) -0.7833(4) 0.0260(14) Uani 1 1 d .
H7CA H 0.3170 0.5925 -0.8336 0.031 Uiso 1 1 calc R
H7CB H 0.2304 0.5686 -0.8033 0.031 Uiso 1 1 calc R
C7B C 0.8003(4) 0.6037(2) -0.3169(4) 0.0336(17) Uani 1 1 d .
H7BA H 0.8270 0.6196 -0.3634 0.040 Uiso 1 1 calc R
H7BB H 0.7509 0.5878 -0.3414 0.040 Uiso 1 1 calc R
C7D C 0.2947(4) 0.3667(2) -0.5302(4) 0.0292(15) Uani 1 1 d .
H7DA H 0.3288 0.3583 -0.5810 0.035 Uiso 1 1 calc R
H7DB H 0.2379 0.3786 -0.5503 0.035 Uiso 1 1 calc R
C8C C 0.3467(4) 0.54883(19) -0.7438(4) 0.0296(15) Uani 1 1 d .
H8CA H 0.3393 0.5214 -0.7567 0.036 Uiso 1 1 calc R
C8A C 0.7653(4) 0.3111(2) -0.0015(4) 0.0301(16) Uani 1 1 d .
H8AA H 0.7348 0.2891 -0.0317 0.036 Uiso 1 1 calc R
H8AB H 0.7196 0.3252 0.0327 0.036 Uiso 1 1 calc R
C8B C 0.7617(4) 0.6323(2) -0.2498(4) 0.0305(16) Uani 1 1 d .
H8BA H 0.7306 0.6542 -0.2798 0.037 Uiso 1 1 calc R
H8BB H 0.7162 0.6177 -0.2164 0.037 Uiso 1 1 calc R
C8D C 0.3481(4) 0.39878(18) -0.4839(4) 0.0280(14) Uani 1 1 d .
H8DA H 0.3061 0.4150 -0.4497 0.034 Uiso 1 1 calc R
H8DB H 0.3751 0.4166 -0.5269 0.034 Uiso 1 1 calc R
C9B C 0.7534(4) 0.59631(18) -0.0450(4) 0.0250(14) Uani 1 1 d .
H9BA H 0.7326 0.6229 -0.0384 0.030 Uiso 1 1 calc R
C9C C 0.2926(4) 0.5356(2) -0.5445(4) 0.0289(15) Uani 1 1 d .
H9CA H 0.3300 0.5153 -0.5672 0.035 Uiso 1 1 calc R
C9A C 0.7554(4) 0.34299(18) 0.2067(4) 0.0228(13) Uani 1 1 d .
H9AA H 0.7388 0.3158 0.2130 0.027 Uiso 1 1 calc R
C9D C 0.2964(4) 0.4046(2) -0.2796(4) 0.0351(16) Uani 1 1 d .
H9DA H 0.3338 0.4264 -0.2941 0.042 Uiso 1 1 calc R
C10C C 0.1856(4) 0.5656(2) -0.4745(4) 0.0310(15) Uani 1 1 d .
H10C H 0.1347 0.5703 -0.4399 0.037 Uiso 1 1 calc R
C10B C 0.7646(4) 0.5324(2) -0.0325(4) 0.0296(16) Uani 1 1 d .
H10B H 0.7528 0.5056 -0.0171 0.036 Uiso 1 1 calc R
C10A C 0.7577(4) 0.4075(2) 0.2195(4) 0.0297(16) Uani 1 1 d .
H10A H 0.7436 0.4340 0.2363 0.036 Uiso 1 1 calc R
C10D C 0.1854(5) 0.3705(2) -0.2231(4) 0.0439(19) Uani 1 1 d .
H10D H 0.1331 0.3636 -0.1921 0.053 Uiso 1 1 calc R
C11B C 0.8328(5) 0.54541(19) -0.0836(4) 0.0304(15) Uani 1 1 d .
H11B H 0.8785 0.5296 -0.1083 0.036 Uiso 1 1 calc R
C11A C 0.8240(4) 0.39632(19) 0.1665(4) 0.0279(15) Uani 1 1 d .
H11A H 0.8649 0.4137 0.1391 0.033 Uiso 1 1 calc R
C11D C 0.2375(4) 0.3455(2) -0.2689(4) 0.0346(16) Uani 1 1 d .
H11D H 0.2278 0.3177 -0.2758 0.042 Uiso 1 1 calc R
C11C C 0.2361(4) 0.5933(2) -0.5135(4) 0.0298(15) Uani 1 1 d .
H11C H 0.2272 0.6212 -0.5109 0.036 Uiso 1 1 calc R
C12B C 0.6414(4) 0.5649(2) 0.0508(4) 0.0383(17) Uani 1 1 d .
H12D H 0.6278 0.5375 0.0681 0.058 Uiso 1 1 calc R
H12E H 0.5890 0.5765 0.0227 0.058 Uiso 1 1 calc R
H12F H 0.6566 0.5808 0.1010 0.058 Uiso 1 1 calc R
C12A C 0.6378(4) 0.3712(2) 0.3019(4) 0.0320(15) Uani 1 1 d .
H12A H 0.6193 0.3433 0.3079 0.048 Uiso 1 1 calc R
H12B H 0.5882 0.3868 0.2785 0.048 Uiso 1 1 calc R
H12C H 0.6544 0.3818 0.3577 0.048 Uiso 1 1 calc R
C12C C 0.1878(5) 0.4909(2) -0.4688(6) 0.054(2) Uani 1 1 d .
H12G H 0.2270 0.4699 -0.4905 0.081 Uiso 1 1 calc R
H12H H 0.1274 0.4873 -0.4918 0.081 Uiso 1 1 calc R
H12I H 0.1858 0.4896 -0.4066 0.081 Uiso 1 1 calc R
C12D C 0.1868(5) 0.4435(3) -0.1918(5) 0.061(2) Uani 1 1 d .
H12J H 0.1329 0.4378 -0.1586 0.091 Uiso 1 1 calc R
H12K H 0.1721 0.4624 -0.2373 0.091 Uiso 1 1 calc R
H12L H 0.2325 0.4551 -0.1547 0.091 Uiso 1 1 calc R
C13C C 0.4687(4) 0.64506(18) -0.5208(4) 0.0192(13) Uani 1 1 d .
H13C H 0.4387 0.6682 -0.5402 0.023 Uiso 1 1 calc R
C13D C 0.4745(4) 0.29939(19) -0.2696(4) 0.0229(14) Uani 1 1 d .
H13D H 0.4440 0.2764 -0.2894 0.027 Uiso 1 1 calc R
C13B C 1.0265(4) 0.61451(19) -0.0451(4) 0.0253(14) Uani 1 1 d .
H13B H 1.0516 0.5909 -0.0685 0.030 Uiso 1 1 calc R
C13A C 1.0289(4) 0.33168(19) 0.2052(4) 0.0252(14) Uani 1 1 d .
H13A H 1.0516 0.3559 0.1829 0.030 Uiso 1 1 calc R
C14C C 0.5599(4) 0.60655(18) -0.4502(4) 0.0239(13) Uani 1 1 d .
H14C H 0.6048 0.5975 -0.4122 0.029 Uiso 1 1 calc R
C14B C 1.0069(4) 0.66679(19) 0.0357(4) 0.0298(15) Uani 1 1 d .
H14B H 1.0151 0.6866 0.0781 0.036 Uiso 1 1 calc R
C14A C 1.0143(4) 0.27859(18) 0.2828(4) 0.0269(14) Uani 1 1 d .
H14A H 1.0241 0.2588 0.3248 0.032 Uiso 1 1 calc R
C14D C 0.5661(4) 0.33824(18) -0.1997(4) 0.0241(13) Uani 1 1 d .
H14D H 0.6112 0.3474 -0.1619 0.029 Uiso 1 1 calc R
C15C C 0.5085(4) 0.58361(17) -0.5021(4) 0.0216(13) Uani 1 1 d .
H15C H 0.4734 0.5644 -0.4680 0.026 Uiso 1 1 calc R
H15D H 0.5467 0.5685 -0.5420 0.026 Uiso 1 1 calc R
C15B C 0.9389(4) 0.66450(18) -0.0214(4) 0.0263(14) Uani 1 1 d .
H15B H 0.8903 0.6826 -0.0254 0.032 Uiso 1 1 calc R
C15D C 0.5163(4) 0.36091(18) -0.2521(4) 0.0233(13) Uani 1 1 d .
H15E H 0.5201 0.3890 -0.2577 0.028 Uiso 1 1 calc R
C15A C 0.9484(4) 0.27946(17) 0.2256(4) 0.0248(14) Uani 1 1 d .
H15A H 0.9029 0.2599 0.2197 0.030 Uiso 1 1 calc R
C16D C 0.5743(5) 0.26458(19) -0.1662(4) 0.0332(16) Uani 1 1 d .
H16J H 0.5443 0.2406 -0.1871 0.050 Uiso 1 1 calc R
H16K H 0.5631 0.2675 -0.1051 0.050 Uiso 1 1 calc R
H16L H 0.6387 0.2624 -0.1762 0.050 Uiso 1 1 calc R
C16C C 0.5706(4) 0.67991(19) -0.4196(4) 0.0320(15) Uani 1 1 d .
H16G H 0.6198 0.6719 -0.3822 0.048 Uiso 1 1 calc R
H16H H 0.5232 0.6924 -0.3857 0.048 Uiso 1 1 calc R
H16I H 0.5927 0.6990 -0.4617 0.048 Uiso 1 1 calc R
C16A C 1.1457(4) 0.3241(2) 0.3175(4) 0.0338(16) Uani 1 1 d .
H16A H 1.1685 0.3493 0.2949 0.051 Uiso 1 1 calc R
H16B H 1.1919 0.3035 0.3122 0.051 Uiso 1 1 calc R
H16C H 1.1301 0.3275 0.3776 0.051 Uiso 1 1 calc R
C16B C 1.1409(4) 0.6245(2) 0.0688(4) 0.0389(17) Uani 1 1 d .
H16D H 1.1691 0.6009 0.0438 0.058 Uiso 1 1 calc R
H16E H 1.1237 0.6187 0.1276 0.058 Uiso 1 1 calc R
H16F H 1.1831 0.6468 0.0678 0.058 Uiso 1 1 calc R
C17 C 0.6045(4) 0.4941(2) 0.3316(5) 0.0429(17) Uani 1 1 d .
H17A H 0.5953 0.5232 0.3374 0.051 Uiso 1 1 calc R
H17B H 0.6694 0.4888 0.3361 0.051 Uiso 1 1 calc R
C21A C 0.3203(4) 0.56289(17) -0.1068(4) 0.0209(13) Uani 1 1 d .
C21C C 0.7979(4) 0.62418(18) -0.6952(4) 0.0209(13) Uani 1 1 d .
C21B C 0.3189(4) 0.32208(17) 0.0283(4) 0.0183(12) Uani 1 1 d .
C21D C 0.9114(4) 0.38186(18) -0.4961(4) 0.0223(13) Uani 1 1 d .
C22A C 0.2306(4) 0.55291(17) -0.1194(4) 0.0242(14) Uani 1 1 d .
C22C C 0.7685(4) 0.63118(19) -0.7780(4) 0.0221(14) Uani 1 1 d .
C22B C 0.2556(4) 0.29855(18) 0.0692(4) 0.0219(13) Uani 1 1 d .
C22D C 0.8478(4) 0.40678(18) -0.5333(4) 0.0225(13) Uani 1 1 d .
C23A C 0.1883(4) 0.52395(18) -0.0729(4) 0.0282(15) Uani 1 1 d .
C23C C 0.7040(4) 0.65891(18) -0.7997(4) 0.0244(14) Uani 1 1 d .
C23B C 0.2086(4) 0.26824(17) 0.0318(4) 0.0225(13) Uani 1 1 d .
C23D C 0.8671(4) 0.43509(17) -0.5951(4) 0.0194(13) Uani 1 1 d .
C24A C 0.2314(4) 0.50251(18) -0.0115(4) 0.0295(15) Uani 1 1 d .
C24C C 0.6650(4) 0.68180(17) -0.7371(4) 0.0252(14) Uani 1 1 d .
C24B C 0.2235(4) 0.25886(17) -0.0505(4) 0.0217(13) Uani 1 1 d .
C24D C 0.9524(4) 0.43893(18) -0.6247(4) 0.0273(14) Uani 1 1 d .
C25A C 0.3201(5) 0.51147(18) 0.0038(4) 0.0280(15) Uani 1 1 d .
C25C C 0.6924(4) 0.67651(17) -0.6536(4) 0.0241(14) Uani 1 1 d .
C25B C 0.2849(4) 0.28049(17) -0.0951(4) 0.0199(13) Uani 1 1 d .
C25D C 1.0192(4) 0.41572(18) -0.5890(4) 0.0269(14) Uani 1 1 d .
C26A C 0.3611(4) 0.54090(19) -0.0431(4) 0.0243(14) Uani 1 1 d .
C26C C 0.7574(4) 0.64866(17) -0.6354(4) 0.0225(13) Uani 1 1 d .
C26B C 0.3302(4) 0.31132(17) -0.0552(3) 0.0194(13) Uani 1 1 d .
C26D C 0.9962(4) 0.38829(18) -0.5259(4) 0.0243(14) Uani 1 1 d .
C31A C 0.4386(4) 0.56155(17) -0.2246(4) 0.0187(12) Uani 1 1 d .
C31C C 0.9606(4) 0.62591(17) -0.6415(4) 0.0197(13) Uani 1 1 d .
C31B C 0.4413(4) 0.32062(17) 0.1391(3) 0.0184(12) Uani 1 1 d .
C31D C 0.8528(4) 0.38174(18) -0.3414(4) 0.0188(13) Uani 1 1 d .
C32A C 0.5276(4) 0.55185(17) -0.2146(4) 0.0211(13) Uani 1 1 d .
C32C C 0.9946(4) 0.65023(18) -0.7041(4) 0.0265(14) Uani 1 1 d .
C32B C 0.4273(4) 0.30691(18) 0.2213(4) 0.0233(14) Uani 1 1 d .
C32D C 0.7681(4) 0.38983(17) -0.3129(4) 0.0205(13) Uani 1 1 d .
C33A C 0.5725(4) 0.52242(18) -0.2598(4) 0.0228(13) Uani 1 1 d .
C33C C 1.0585(4) 0.67954(19) -0.6931(4) 0.0290(15) Uani 1 1 d .
C33D C 0.7508(4) 0.41649(18) -0.2470(4) 0.0232(14) Uani 1 1 d .
C33B C 0.4730(4) 0.27598(18) 0.2577(4) 0.0253(14) Uani 1 1 d .
C34A C 0.5254(4) 0.50059(17) -0.3183(4) 0.0247(14) Uani 1 1 d .
C34C C 1.0902(4) 0.68649(18) -0.6117(4) 0.0301(15) Uani 1 1 d .
C34B C 0.5379(4) 0.25683(17) 0.2129(4) 0.0226(13) Uani 1 1 d .
C34D C 0.8195(4) 0.43694(18) -0.2096(4) 0.0227(13) Uani 1 1 d .
C35A C 0.4367(4) 0.50829(18) -0.3317(4) 0.0233(13) Uani 1 1 d .
C35C C 1.0579(4) 0.6637(2) -0.5462(4) 0.0293(15) Uani 1 1 d .
C35B C 0.5557(4) 0.26901(17) 0.1325(4) 0.0235(14) Uani 1 1 d .
C35D C 0.9042(4) 0.43176(18) -0.2388(4) 0.0235(14) Uani 1 1 d .
C36A C 0.3956(4) 0.53808(18) -0.2850(4) 0.0236(14) Uani 1 1 d .
C36C C 0.9947(4) 0.6349(2) -0.5613(4) 0.0252(15) Uani 1 1 d .
C36B C 0.5073(4) 0.29939(17) 0.0970(4) 0.0215(13) Uani 1 1 d .
C36D C 0.9199(4) 0.40551(17) -0.3030(4) 0.0215(13) Uani 1 1 d .
C41A C 0.4431(4) 0.62531(17) -0.1146(4) 0.0228(13) Uani 1 1 d .
C41C C 0.8538(4) 0.56362(18) -0.5862(4) 0.0189(13) Uani 1 1 d .
C41D C 0.9596(4) 0.31853(17) -0.3934(4) 0.0212(13) Uani 1 1 d .
C41B C 0.4406(4) 0.38494(16) 0.0302(4) 0.0173(13) Uani 1 1 d .
C42A C 0.4295(4) 0.63848(18) -0.0314(4) 0.0230(14) Uani 1 1 d .
C42C C 0.7696(4) 0.55627(17) -0.5545(4) 0.0205(13) Uani 1 1 d .
C42B C 0.4029(4) 0.40815(17) -0.0334(3) 0.0186(12) Uani 1 1 d .
C42D C 0.9952(4) 0.29443(17) -0.4563(4) 0.0224(13) Uani 1 1 d .
C43A C 0.4763(4) 0.66999(19) 0.0048(4) 0.0276(14) Uani 1 1 d .
C43C C 0.7514(4) 0.53096(17) -0.4876(4) 0.0206(13) Uani 1 1 d .
C43D C 1.0577(4) 0.26503(17) -0.4426(4) 0.0255(14) Uani 1 1 d .
C43B C 0.4471(4) 0.43699(17) -0.0787(4) 0.0226(13) Uani 1 1 d .
C44A C 0.5417(4) 0.68967(18) -0.0413(4) 0.0278(15) Uani 1 1 d .
C44C C 0.8201(4) 0.50920(18) -0.4512(4) 0.0259(14) Uani 1 1 d .
C44B C 0.5343(4) 0.44618(18) -0.0589(4) 0.0265(14) Uani 1 1 d .
C44D C 1.0891(4) 0.25825(19) -0.3619(4) 0.0279(15) Uani 1 1 d .
C45A C 0.5568(4) 0.67799(17) -0.1242(4) 0.0240(13) Uani 1 1 d .
C45C C 0.9047(4) 0.51459(17) -0.4833(4) 0.0219(13) Uani 1 1 d .
C45D C 1.0557(4) 0.28086(18) -0.2969(4) 0.0265(14) Uani 1 1 d .
C45B C 0.5758(4) 0.42484(19) 0.0054(4) 0.0272(14) Uani 1 1 d .
C46A C 0.5073(4) 0.64699(18) -0.1579(4) 0.0216(13) Uani 1 1 d .
C46C C 0.9203(4) 0.54089(17) -0.5486(4) 0.0217(13) Uani 1 1 d .
C46D C 0.9916(4) 0.30992(19) -0.3130(4) 0.0227(14) Uani 1 1 d .
C46B C 0.5300(4) 0.39569(17) 0.0478(4) 0.0218(13) Uani 1 1 d .
C51A C 0.3172(4) 0.62419(18) -0.2224(4) 0.0201(13) Uani 1 1 d .
C51C C 0.9086(4) 0.56259(17) -0.7418(4) 0.0203(13) Uani 1 1 d .
C51D C 0.7982(4) 0.32111(17) -0.4494(4) 0.0199(13) Uani 1 1 d .
C51B C 0.3185(4) 0.38347(17) 0.1452(4) 0.0188(13) Uani 1 1 d .
C52A C 0.3258(4) 0.63494(17) -0.3074(4) 0.0188(12) Uani 1 1 d .
C52C C 0.8439(4) 0.53762(18) -0.7748(4) 0.0227(13) Uani 1 1 d .
C52D C 0.7715(4) 0.31236(18) -0.5320(4) 0.0213(14) Uani 1 1 d .
C52B C 0.2304(4) 0.39435(16) 0.1311(3) 0.0187(12) Uani 1 1 d .
C53A C 0.2797(4) 0.66535(18) -0.3455(4) 0.0217(13) Uani 1 1 d .
C53C C 0.8571(4) 0.50991(18) -0.8371(4) 0.0256(14) Uani 1 1 d .
C53D C 0.7068(4) 0.28437(18) -0.5524(4) 0.0247(14) Uani 1 1 d .
C53B C 0.1840(4) 0.42272(17) 0.1777(4) 0.0234(14) Uani 1 1 d .
C54A C 0.2182(4) 0.68747(17) -0.3001(4) 0.0220(13) Uani 1 1 d .
C54C C 0.9430(4) 0.50529(17) -0.8700(4) 0.0242(14) Uani 1 1 d .
C54D C 0.6669(4) 0.26323(18) -0.4898(5) 0.0308(16) Uani 1 1 d .
C54B C 0.2280(4) 0.44336(17) 0.2411(4) 0.0241(14) Uani 1 1 d .
C55A C 0.2063(4) 0.67846(17) -0.2158(4) 0.0220(13) Uani 1 1 d .
C55C C 1.0098(4) 0.52884(19) -0.8392(4) 0.0257(14) Uani 1 1 d .
C55B C 0.3152(4) 0.43373(17) 0.2583(4) 0.0219(13) Uani 1 1 d .
C55D C 0.6913(4) 0.26936(18) -0.4074(4) 0.0263(14) Uani 1 1 d .
C56A C 0.2555(4) 0.64787(17) -0.1803(4) 0.0202(13) Uani 1 1 d .
C56C C 0.9919(4) 0.55560(18) -0.7756(4) 0.0231(13) Uani 1 1 d .
C56D C 0.7564(4) 0.29750(17) -0.3885(4) 0.0225(13) Uani 1 1 d .
C56B C 0.3569(4) 0.40499(16) 0.2117(4) 0.0199(13) Uani 1 1 d .
B1A B 0.8883(4) 0.3291(2) 0.1046(5) 0.0256(16) Uani 1 1 d .
B1D B 0.3848(4) 0.3500(2) -0.3630(4) 0.0212(15) Uani 1 1 d .
B1C B 0.3787(4) 0.5947(2) -0.6149(4) 0.0223(15) Uani 1 1 d .
B1B B 0.8859(5) 0.6158(2) -0.1441(5) 0.0260(16) Uani 1 1 d .
B2A B 0.3802(4) 0.5932(2) -0.1663(4) 0.0201(15) Uani 1 1 d .
B2D B 0.8804(4) 0.3507(2) -0.4189(4) 0.0196(15) Uani 1 1 d .
B2B B 0.3798(4) 0.3533(2) 0.0860(4) 0.0217(15) Uani 1 1 d .
B2C B 0.8798(4) 0.5937(2) -0.6668(4) 0.0184(15) Uani 1 1 d .

loop_
_atom_site_aniso_label
_atom_site_aniso_U_11
_atom_site_aniso_U_22
_atom_site_aniso_U_33
_atom_site_aniso_U_23
_atom_site_aniso_U_13
_atom_site_aniso_U_12
Cl1 0.0389(9) 0.0353(9) 0.0574(11) -0.0034(8) 0.0065(8) 0.0003(7)
Cl2 0.0535(11) 0.0460(11) 0.0515(11) 0.0098(9) -0.0160(9) -0.0089(9)
F22B 0.0274(18) 0.0292(19) 0.0184(18) -0.0026(15) 0.0035(14) -0.0075(15)
F22A 0.0219(17) 0.0274(19) 0.034(2) 0.0060(16) -0.0024(15) -0.0013(15)
F22D 0.0175(17) 0.0309(19) 0.0327(19) 0.0004(16) -0.0002(14) 0.0035(15)
F22C 0.031(2) 0.032(2) 0.024(2) -0.0023(16) -0.0026(16) 0.0037(16)
F23A 0.030(2) 0.030(2) 0.066(3) 0.0099(19) 0.0126(19) -0.0038(17)
F23C 0.0322(19) 0.033(2) 0.029(2) 0.0063(16) -0.0086(16) 0.0030(16)
F23D 0.033(2) 0.027(2) 0.034(2) -0.0007(16) -0.0110(17) 0.0114(17)
F23B 0.0312(19) 0.031(2) 0.0259(19) -0.0016(16) 0.0044(16) -0.0144(16)
F24A 0.058(2) 0.025(2) 0.051(2) 0.0085(19) 0.030(2) 0.0010(19)
F24C 0.0269(19) 0.0248(19) 0.057(2) 0.0091(18) -0.0031(18) 0.0094(16)
F24B 0.0327(19) 0.0229(18) 0.0270(19) -0.0075(15) -0.0007(15) -0.0056(15)
F24D 0.044(2) 0.036(2) 0.037(2) 0.0213(19) 0.0068(18) 0.0071(18)
F25A 0.063(3) 0.027(2) 0.026(2) 0.0085(16) 0.0005(19) 0.0108(18)
F25C 0.034(2) 0.027(2) 0.041(2) -0.0053(17) 0.0117(17) 0.0068(16)
F25B 0.033(2) 0.034(2) 0.0215(19) -0.0066(16) 0.0031(15) -0.0064(16)
F25D 0.028(2) 0.048(2) 0.055(3) 0.027(2) 0.0181(18) 0.0058(18)
F26A 0.035(2) 0.031(2) 0.029(2) 0.0044(16) -0.0070(16) -0.0007(16)
F26C 0.0331(19) 0.0310(19) 0.0199(19) -0.0028(15) 0.0027(15) 0.0015(16)
F26D 0.0177(17) 0.035(2) 0.038(2) 0.0159(17) -0.0004(15) 0.0069(15)
F26B 0.0255(18) 0.039(2) 0.0223(18) 0.0014(16) 0.0048(15) -0.0068(16)
F32A 0.0228(17) 0.0277(18) 0.0292(19) -0.0069(15) -0.0084(15) 0.0025(15)
F32C 0.0269(19) 0.035(2) 0.025(2) 0.0019(17) 0.0013(15) -0.0072(17)
F32D 0.0218(18) 0.0318(19) 0.032(2) -0.0085(16) 0.0002(15) -0.0033(15)
F32B 0.033(2) 0.031(2) 0.0176(18) -0.0034(15) 0.0017(15) 0.0055(16)
F33A 0.0233(18) 0.0296(19) 0.039(2) -0.0018(16) -0.0023(15) 0.0016(15)
F33C 0.037(2) 0.034(2) 0.043(2) 0.0073(18) 0.0068(18) -0.0149(17)
F33D 0.0238(18) 0.031(2) 0.038(2) -0.0071(16) 0.0087(16) 0.0033(16)
F33B 0.060(3) 0.028(2) 0.0205(19) 0.0056(16) -0.0067(17) 0.0074(18)
F34A 0.0313(19) 0.0259(19) 0.034(2) -0.0020(17) 0.0069(16) 0.0030(16)
F34C 0.035(2) 0.043(2) 0.055(3) -0.011(2) 0.0001(19) -0.0186(19)
F34B 0.042(2) 0.0237(19) 0.034(2) 0.0014(16) -0.0133(17) 0.0088(16)
F34D 0.041(2) 0.030(2) 0.036(2) -0.0142(18) -0.0004(18) 0.0010(17)
F35A 0.038(2) 0.036(2) 0.028(2) -0.0131(17) -0.0081(16) -0.0004(17)
F35C 0.033(2) 0.054(3) 0.032(2) -0.0107(19) -0.0048(17) -0.0091(19)
F35B 0.0256(19) 0.030(2) 0.039(2) -0.0031(17) 0.0068(16) 0.0089(16)
F35D 0.028(2) 0.041(2) 0.047(2) -0.0155(19) -0.0068(18) -0.0055(18)
F36A 0.0210(17) 0.0285(19) 0.033(2) -0.0072(16) -0.0057(15) 0.0025(15)
F36C 0.0296(19) 0.039(2) 0.0231(19) -0.0036(17) -0.0004(15) -0.0103(16)
F36B 0.0247(18) 0.0291(19) 0.0222(18) 0.0017(15) 0.0056(14) 0.0027(15)
F36D 0.0174(17) 0.039(2) 0.032(2) -0.0038(17) -0.0002(15) 0.0010(15)
F42A 0.038(2) 0.0304(19) 0.0173(17) -0.0010(15) 0.0006(15) -0.0022(16)
F42C 0.0132(16) 0.0261(18) 0.0286(19) 0.0058(15) 0.0005(14) 0.0008(14)
F42D 0.032(2) 0.039(2) 0.021(2) -0.0042(17) -0.0015(16) 0.0113(18)
F42B 0.0189(17) 0.034(2) 0.0262(19) 0.0070(16) -0.0036(14) 0.0003(15)
F43A 0.066(3) 0.032(2) 0.022(2) -0.0029(17) -0.0050(18) -0.0042(19)
F43C 0.0261(19) 0.0286(19) 0.033(2) 0.0096(16) 0.0074(15) 0.0015(15)
F43B 0.036(2) 0.033(2) 0.032(2) 0.0102(17) -0.0003(17) 0.0036(17)
F43D 0.045(2) 0.041(2) 0.038(2) -0.0058(18) 0.0047(19) 0.0160(19)
F44A 0.043(2) 0.0240(19) 0.045(2) -0.0012(17) -0.0166(18) -0.0068(17)
F44C 0.038(2) 0.032(2) 0.029(2) 0.0105(17) 0.0034(17) 0.0026(18)
F44B 0.038(2) 0.0277(19) 0.034(2) 0.0087(17) 0.0110(16) -0.0063(17)
F44D 0.040(2) 0.041(2) 0.052(3) 0.011(2) 0.0002(19) 0.0252(19)
F45A 0.0248(19) 0.028(2) 0.048(2) 0.0011(17) -0.0006(17) 0.0005(16)
F45C 0.028(2) 0.039(2) 0.031(2) 0.0052(17) -0.0062(16) 0.0079(17)
F45D 0.037(2) 0.054(3) 0.029(2) 0.0139(19) -0.0032(17) 0.0167(19)
F45B 0.0200(18) 0.039(2) 0.040(2) 0.0076(17) -0.0018(15) -0.0143(16)
F46A 0.0231(18) 0.0287(19) 0.0239(19) -0.0029(15) 0.0013(14) -0.0006(15)
F46C 0.0159(17) 0.035(2) 0.034(2) 0.0016(17) 0.0014(15) 0.0026(15)
F46B 0.0200(17) 0.0327(19) 0.0285(19) 0.0060(16) -0.0054(14) -0.0033(15)
F46D 0.0309(19) 0.036(2) 0.0185(18) 0.0019(16) 0.0009(15) 0.0076(16)
F52A 0.0227(17) 0.0279(18) 0.0186(17) 0.0022(15) 0.0056(14) 0.0073(14)
F52C 0.0179(17) 0.0285(18) 0.0305(19) -0.0010(15) -0.0030(14) -0.0033(14)
F52B 0.0178(16) 0.0286(19) 0.0290(19) -0.0017(16) -0.0041(14) -0.0018(15)
F52D 0.0280(19) 0.0309(19) 0.0162(18) 0.0000(16) -0.0018(15) 0.0027(16)
F53A 0.0313(19) 0.0289(19) 0.0187(18) 0.0070(15) 0.0006(15) 0.0002(15)
F53C 0.032(2) 0.025(2) 0.033(2) -0.0037(16) -0.0058(16) -0.0082(16)
F53D 0.0292(19) 0.035(2) 0.035(2) -0.0102(17) -0.0115(16) 0.0034(16)
F53B 0.0155(17) 0.030(2) 0.039(2) -0.0017(16) 0.0007(15) 0.0019(15)
F54A 0.0308(19) 0.0232(18) 0.0248(18) 0.0015(15) -0.0068(15) 0.0063(15)
F54C 0.044(2) 0.035(2) 0.035(2) -0.0139(19) 0.0041(17) 0.0069(19)
F54B 0.0324(19) 0.0239(19) 0.034(2) -0.0035(17) 0.0121(16) -0.0018(16)
F54D 0.0227(18) 0.027(2) 0.057(2) -0.0094(18) -0.0011(17) -0.0060(15)
F55A 0.0327(19) 0.0268(19) 0.0283(19) -0.0019(16) 0.0056(16) 0.0096(16)
F55C 0.0251(19) 0.041(2) 0.042(2) -0.0145(18) 0.0115(16) -0.0005(17)
F55D 0.034(2) 0.026(2) 0.049(2) 0.0039(18) 0.0135(18) -0.0045(17)
F55B 0.037(2) 0.0234(18) 0.0259(19) -0.0033(15) -0.0070(16) 0.0013(16)
F56A 0.036(2) 0.0290(19) 0.0156(17) -0.0005(15) 0.0074(15) 0.0047(16)
F56C 0.0183(17) 0.035(2) 0.033(2) -0.0066(16) 0.0019(15) -0.0045(15)
F56D 0.0332(19) 0.0300(19) 0.0243(19) 0.0024(16) 0.0026(15) -0.0013(16)
F56B 0.0232(18) 0.0259(18) 0.0317(19) -0.0061(15) -0.0084(15) 0.0010(14)
N1D 0.028(3) 0.040(3) 0.023(3) -0.004(2) -0.003(2) 0.009(2)
N1C 0.016(2) 0.024(3) 0.023(3) 0.000(2) -0.002(2) 0.000(2)
N1A 0.024(3) 0.027(3) 0.024(3) 0.000(2) -0.003(2) -0.002(2)
N1B 0.018(3) 0.024(3) 0.024(3) 0.000(2) -0.003(2) -0.004(2)
N2D 0.022(3) 0.063(4) 0.030(3) -0.023(3) -0.003(2) 0.020(3)
N2B 0.023(3) 0.035(3) 0.020(3) -0.001(2) 0.000(2) -0.009(2)
N2A 0.018(2) 0.035(3) 0.026(3) -0.005(2) -0.003(2) 0.004(2)
N2C 0.028(3) 0.037(3) 0.040(3) 0.008(3) 0.002(2) -0.010(2)
N3C 0.013(2) 0.019(3) 0.021(3) 0.001(2) 0.0016(19) 0.0040(19)
N3D 0.020(2) 0.017(3) 0.024(3) 0.000(2) 0.003(2) 0.001(2)
N3B 0.020(3) 0.020(3) 0.022(3) -0.002(2) -0.003(2) -0.003(2)
N3A 0.017(3) 0.022(3) 0.024(3) 0.003(2) 0.004(2) -0.004(2)
N4B 0.019(3) 0.036(3) 0.018(3) 0.002(2) -0.009(2) -0.008(2)
N4C 0.021(3) 0.026(3) 0.022(3) -0.001(2) 0.004(2) -0.003(2)
N4A 0.023(3) 0.029(3) 0.018(3) 0.000(2) -0.002(2) 0.002(2)
N4D 0.021(3) 0.026(3) 0.021(3) -0.002(2) -0.002(2) -0.001(2)
C1B 0.027(3) 0.029(3) 0.023(3) 0.001(3) 0.001(3) 0.013(3)
C1A 0.020(3) 0.029(3) 0.025(3) 0.000(3) 0.002(3) 0.005(3)
C1C 0.018(3) 0.026(3) 0.021(3) -0.003(3) -0.005(2) -0.002(3)
C1D 0.026(3) 0.023(3) 0.018(3) -0.004(3) -0.004(3) 0.002(3)
C2C 0.021(3) 0.042(4) 0.019(3) 0.000(3) -0.002(2) 0.000(3)
C2B 0.033(3) 0.027(3) 0.022(3) -0.004(3) -0.004(3) 0.001(3)
C2D 0.022(3) 0.040(4) 0.025(3) 0.008(3) -0.001(3) -0.003(3)
C2A 0.026(3) 0.032(4) 0.029(4) -0.011(3) 0.000(3) -0.005(3)
C3D 0.024(3) 0.038(4) 0.021(3) -0.001(3) -0.001(3) 0.004(3)
C3C 0.021(3) 0.030(3) 0.026(3) 0.004(3) 0.001(3) -0.012(3)
C3A 0.030(4) 0.052(5) 0.022(4) 0.002(3) 0.001(3) 0.003(3)
C3B 0.030(4) 0.037(4) 0.031(4) 0.009(3) 0.004(3) -0.009(3)
C4B 0.021(3) 0.040(4) 0.024(3) -0.005(3) 0.003(3) 0.003(3)
C4A 0.025(3) 0.041(4) 0.028(4) 0.003(3) -0.001(3) -0.004(3)
C4D 0.036(4) 0.026(3) 0.025(3) -0.004(3) -0.002(3) 0.011(3)
C4C 0.028(3) 0.035(4) 0.025(3) 0.005(3) -0.005(3) -0.001(3)
C5D 0.019(3) 0.031(3) 0.023(3) 0.000(3) 0.000(2) 0.002(3)
C5C 0.021(3) 0.026(3) 0.022(3) 0.000(3) -0.001(2) 0.001(3)
C5B 0.027(3) 0.023(3) 0.024(3) -0.004(3) -0.005(3) 0.007(3)
C5A 0.018(3) 0.029(3) 0.025(3) 0.003(3) -0.004(3) -0.002(3)
C6B 0.027(3) 0.042(4) 0.026(4) -0.011(3) 0.001(3) -0.003(3)
C6C 0.026(3) 0.029(3) 0.025(3) 0.006(3) -0.001(3) 0.006(3)
C6A 0.029(3) 0.038(4) 0.028(4) 0.012(3) -0.004(3) 0.007(3)
C6D 0.022(3) 0.043(4) 0.028(4) -0.005(3) -0.010(3) -0.004(3)
C7A 0.024(3) 0.041(4) 0.036(4) 0.008(3) -0.007(3) 0.004(3)
C7C 0.025(3) 0.031(3) 0.022(3) -0.002(3) -0.005(3) -0.002(3)
C7B 0.028(4) 0.047(4) 0.025(4) -0.005(3) -0.006(3) -0.001(3)
C7D 0.024(3) 0.043(4) 0.020(3) 0.003(3) -0.003(3) 0.010(3)
C8C 0.028(3) 0.024(3) 0.036(4) -0.008(3) -0.006(3) -0.003(3)
C8A 0.022(3) 0.039(4) 0.029(4) -0.006(3) -0.008(3) -0.004(3)
C8B 0.022(3) 0.045(4) 0.024(4) 0.000(3) -0.002(3) 0.003(3)
C8D 0.037(4) 0.025(3) 0.023(3) 0.004(3) -0.002(3) 0.007(3)
C9B 0.022(3) 0.026(3) 0.028(3) 0.005(3) -0.006(3) 0.002(3)
C9C 0.018(3) 0.036(4) 0.033(4) 0.000(3) 0.005(3) -0.002(3)
C9A 0.021(3) 0.028(3) 0.019(3) 0.001(3) -0.003(2) 0.001(3)
C9D 0.034(4) 0.044(4) 0.027(4) -0.012(3) -0.009(3) 0.015(3)
C10C 0.027(3) 0.041(4) 0.025(3) -0.005(3) 0.002(3) -0.006(3)
C10B 0.039(4) 0.023(3) 0.027(4) 0.005(3) -0.004(3) -0.004(3)
C10A 0.028(3) 0.025(4) 0.036(4) 0.001(3) 0.002(3) 0.004(3)
C10D 0.033(4) 0.064(5) 0.034(4) 0.003(4) 0.008(3) 0.013(4)
C11B 0.040(4) 0.019(3) 0.032(4) -0.003(3) 0.001(3) 0.002(3)
C11A 0.028(4) 0.022(3) 0.034(4) 0.004(3) -0.004(3) -0.004(3)
C11D 0.018(3) 0.052(4) 0.034(4) 0.007(3) 0.010(3) 0.006(3)
C11C 0.028(3) 0.035(4) 0.026(3) -0.005(3) -0.002(3) -0.003(3)
C12B 0.035(4) 0.047(4) 0.033(4) 0.010(3) -0.002(3) -0.016(3)
C12A 0.016(3) 0.049(4) 0.031(4) -0.003(3) -0.003(3) 0.009(3)
C12C 0.039(4) 0.049(5) 0.073(6) 0.021(4) 0.008(4) -0.010(4)
C12D 0.053(5) 0.067(6) 0.063(6) -0.027(5) 0.002(4) 0.006(4)
C13C 0.021(3) 0.021(3) 0.016(3) 0.001(3) 0.003(2) 0.007(3)
C13D 0.027(3) 0.023(3) 0.018(3) 0.000(3) 0.003(3) 0.002(3)
C13B 0.023(3) 0.031(4) 0.021(3) 0.002(3) 0.002(3) 0.006(3)
C13A 0.026(3) 0.025(3) 0.025(3) 0.002(3) -0.001(3) 0.002(3)
C14C 0.024(3) 0.027(3) 0.020(3) 0.003(3) -0.004(3) 0.002(3)
C14B 0.041(4) 0.022(3) 0.027(4) 0.003(3) 0.001(3) -0.003(3)
C14A 0.038(4) 0.023(3) 0.019(3) -0.002(3) -0.003(3) 0.001(3)
C14D 0.021(3) 0.029(3) 0.023(3) 0.003(3) -0.003(3) -0.001(3)
C15C 0.017(3) 0.026(3) 0.021(3) 0.001(3) 0.007(2) 0.002(2)
C15B 0.035(4) 0.022(3) 0.021(3) -0.002(3) -0.005(3) 0.003(3)
C15D 0.023(3) 0.023(3) 0.023(3) -0.004(3) -0.001(3) -0.007(3)
C15A 0.027(3) 0.022(3) 0.026(3) -0.002(3) -0.004(3) -0.004(3)
C16D 0.043(4) 0.027(4) 0.029(4) 0.008(3) -0.006(3) 0.008(3)
C16C 0.039(4) 0.032(4) 0.025(4) -0.008(3) -0.002(3) -0.006(3)
C16A 0.023(3) 0.062(5) 0.017(3) 0.003(3) -0.004(3) -0.006(3)
C16B 0.025(3) 0.063(5) 0.028(4) 0.005(3) -0.007(3) 0.003(3)
C17 0.026(3) 0.039(4) 0.063(5) 0.005(4) -0.008(3) 0.003(3)
C21A 0.018(3) 0.023(3) 0.021(3) -0.003(3) 0.004(2) 0.005(3)
C21C 0.016(3) 0.023(3) 0.023(3) 0.001(3) 0.007(2) -0.006(2)
C21B 0.015(3) 0.021(3) 0.019(3) 0.003(2) 0.000(2) 0.002(2)
C21D 0.021(3) 0.023(3) 0.023(3) 0.002(3) 0.003(3) 0.003(3)
C22A 0.027(3) 0.020(3) 0.026(3) 0.003(3) 0.005(3) 0.004(3)
C22C 0.024(3) 0.022(3) 0.020(3) 0.005(3) 0.000(3) -0.006(3)
C22B 0.021(3) 0.029(3) 0.016(3) 0.000(3) 0.002(2) 0.002(3)
C22D 0.018(3) 0.029(3) 0.021(3) -0.004(3) -0.004(2) -0.001(3)
C23A 0.020(3) 0.023(3) 0.041(4) -0.001(3) 0.009(3) 0.004(3)
C23C 0.018(3) 0.027(3) 0.028(4) 0.004(3) 0.000(3) -0.001(3)
C23B 0.024(3) 0.016(3) 0.027(3) 0.004(3) 0.000(3) -0.003(3)
C23D 0.025(3) 0.017(3) 0.017(3) 0.001(2) -0.005(2) 0.010(2)
C24A 0.041(4) 0.021(3) 0.026(3) 0.002(3) 0.017(3) 0.007(3)
C24C 0.019(3) 0.014(3) 0.043(4) 0.004(3) -0.004(3) -0.003(2)
C24B 0.025(3) 0.015(3) 0.025(3) -0.004(3) -0.006(3) -0.003(2)
C24D 0.036(4) 0.022(3) 0.024(3) 0.012(3) 0.000(3) 0.007(3)
C25A 0.048(4) 0.017(3) 0.019(3) -0.002(3) 0.006(3) 0.012(3)
C25C 0.017(3) 0.022(3) 0.034(4) -0.001(3) 0.008(3) -0.002(3)
C25B 0.025(3) 0.021(3) 0.014(3) -0.002(2) -0.005(2) 0.002(2)
C25D 0.023(3) 0.027(3) 0.031(4) 0.001(3) 0.008(3) 0.006(3)
C26A 0.023(3) 0.029(3) 0.021(3) -0.005(3) 0.001(3) 0.004(3)
C26C 0.018(3) 0.022(3) 0.027(4) 0.001(3) 0.004(3) -0.005(3)
C26B 0.017(3) 0.026(3) 0.015(3) 0.004(3) 0.003(2) 0.000(2)
C26D 0.021(3) 0.025(3) 0.026(3) 0.007(3) 0.003(3) 0.003(3)
C31A 0.021(3) 0.016(3) 0.019(3) 0.005(3) -0.001(2) 0.004(2)
C31C 0.018(3) 0.023(3) 0.018(3) -0.001(3) 0.000(2) 0.001(2)
C31B 0.017(3) 0.021(3) 0.017(3) 0.003(2) -0.009(2) -0.002(2)
C31D 0.021(3) 0.019(3) 0.017(3) 0.004(3) 0.001(2) -0.003(3)
C32A 0.027(3) 0.018(3) 0.018(3) -0.001(2) -0.005(2) -0.004(3)
C32C 0.019(3) 0.027(3) 0.033(4) -0.009(3) 0.000(3) 0.002(3)
C32B 0.020(3) 0.025(3) 0.026(3) -0.004(3) -0.002(3) -0.002(3)
C32D 0.020(3) 0.016(3) 0.026(3) -0.003(3) -0.007(3) -0.006(2)
C33A 0.014(3) 0.027(3) 0.027(3) 0.005(3) 0.002(2) 0.012(2)
C33C 0.022(3) 0.034(4) 0.030(4) 0.006(3) 0.003(3) -0.005(3)
C33D 0.025(3) 0.026(3) 0.019(3) 0.000(3) 0.001(3) 0.002(3)
C33B 0.035(4) 0.023(3) 0.018(3) 0.004(3) -0.007(3) -0.007(3)
C34A 0.036(4) 0.015(3) 0.024(3) 0.000(3) 0.009(3) 0.004(3)
C34C 0.019(3) 0.018(3) 0.053(4) -0.009(3) 0.005(3) -0.004(3)
C34B 0.026(3) 0.013(3) 0.028(4) 0.000(3) -0.014(3) 0.004(2)
C34D 0.029(3) 0.022(3) 0.017(3) -0.001(3) -0.002(3) 0.003(3)
C35A 0.024(3) 0.025(3) 0.021(3) 0.000(3) 0.002(3) 0.000(3)
C35C 0.021(3) 0.044(4) 0.023(3) -0.011(3) -0.005(3) -0.003(3)
C35B 0.015(3) 0.020(3) 0.035(4) -0.002(3) -0.004(3) 0.005(2)
C35D 0.030(3) 0.021(3) 0.019(3) -0.002(3) -0.006(3) -0.007(3)
C36A 0.021(3) 0.025(3) 0.025(3) 0.007(3) 0.001(3) 0.002(3)
C36C 0.021(3) 0.029(4) 0.025(4) -0.004(3) 0.004(3) 0.001(3)
C36B 0.024(3) 0.022(3) 0.018(3) 0.002(3) 0.003(2) -0.008(3)
C36D 0.017(3) 0.025(3) 0.023(3) 0.003(3) -0.001(2) 0.001(2)
C41A 0.021(3) 0.020(3) 0.027(3) 0.003(3) -0.004(3) 0.002(3)
C41C 0.018(3) 0.022(3) 0.017(3) -0.006(3) -0.004(2) -0.005(3)
C41D 0.014(3) 0.021(3) 0.028(3) 0.002(3) 0.002(2) -0.002(2)
C41B 0.020(3) 0.017(3) 0.015(3) 0.003(2) -0.001(2) 0.005(2)
C42A 0.033(4) 0.021(3) 0.014(3) 0.000(3) -0.002(3) 0.001(3)
C42C 0.018(3) 0.021(3) 0.022(3) -0.003(3) -0.008(2) 0.006(3)
C42B 0.019(3) 0.020(3) 0.017(3) 0.001(2) 0.000(2) -0.003(2)
C42D 0.023(3) 0.025(3) 0.019(3) 0.001(3) -0.002(3) -0.002(3)
C43A 0.039(4) 0.022(3) 0.021(3) -0.003(3) -0.005(3) 0.001(3)
C43C 0.020(3) 0.021(3) 0.021(3) -0.004(3) 0.006(3) -0.003(2)
C43D 0.021(3) 0.018(3) 0.037(4) -0.004(3) 0.006(3) 0.004(3)
C43B 0.034(3) 0.019(3) 0.015(3) 0.002(2) -0.002(3) 0.003(3)
C44A 0.029(3) 0.019(3) 0.035(4) -0.003(3) -0.011(3) -0.002(3)
C44C 0.039(4) 0.020(3) 0.018(3) 0.003(3) 0.000(3) 0.000(3)
C44B 0.030(3) 0.019(3) 0.031(4) -0.002(3) 0.004(3) -0.006(3)
C44D 0.020(3) 0.031(4) 0.033(4) 0.006(3) 0.002(3) 0.009(3)
C45A 0.020(3) 0.023(3) 0.029(3) 0.003(3) 0.000(3) 0.003(3)
C45C 0.022(3) 0.022(3) 0.022(3) 0.000(3) -0.005(3) -0.002(2)
C45D 0.027(3) 0.027(3) 0.026(4) 0.007(3) -0.003(3) 0.000(3)
C45B 0.019(3) 0.030(3) 0.032(4) 0.001(3) 0.002(3) -0.002(3)
C46A 0.016(3) 0.028(3) 0.020(3) 0.000(3) -0.003(2) 0.006(3)
C46C 0.022(3) 0.020(3) 0.023(3) -0.003(3) 0.000(2) 0.003(3)
C46D 0.022(3) 0.024(3) 0.022(3) 0.002(3) 0.004(3) -0.001(3)
C46B 0.022(3) 0.021(3) 0.023(3) -0.003(3) -0.001(2) -0.001(2)
C51A 0.013(3) 0.027(3) 0.020(3) -0.003(3) -0.001(2) -0.003(3)
C51C 0.023(3) 0.022(3) 0.016(3) 0.005(3) 0.001(2) 0.001(3)
C51D 0.021(3) 0.015(3) 0.023(3) 0.002(2) -0.001(3) 0.004(2)
C51B 0.018(3) 0.020(3) 0.018(3) 0.004(2) 0.001(2) 0.001(2)
C52A 0.014(3) 0.021(3) 0.022(3) -0.002(3) -0.001(2) -0.002(2)
C52C 0.020(3) 0.024(3) 0.024(3) 0.004(3) 0.004(2) -0.001(3)
C52D 0.020(3) 0.019(3) 0.025(4) 0.000(3) -0.003(3) 0.001(3)
C52B 0.023(3) 0.016(3) 0.017(3) 0.006(2) -0.002(2) -0.006(2)
C53A 0.025(3) 0.024(3) 0.016(3) 0.002(3) 0.004(2) -0.006(3)
C53C 0.027(3) 0.021(3) 0.029(3) 0.002(3) -0.006(3) -0.003(3)
C53D 0.025(3) 0.021(3) 0.028(4) -0.004(3) -0.008(3) 0.003(3)
C53B 0.028(3) 0.015(3) 0.027(3) 0.011(3) 0.007(3) 0.002(3)
C54A 0.017(3) 0.023(3) 0.026(3) 0.000(3) -0.005(2) 0.001(2)
C54C 0.030(3) 0.019(3) 0.023(3) -0.005(3) 0.005(3) 0.003(3)
C54D 0.018(3) 0.023(3) 0.051(5) -0.008(3) -0.001(3) 0.003(3)
C54B 0.027(3) 0.017(3) 0.029(4) -0.005(3) 0.012(3) 0.002(3)
C55A 0.017(3) 0.022(3) 0.027(3) -0.005(3) 0.004(2) -0.003(2)
C55C 0.018(3) 0.034(4) 0.026(3) 0.001(3) 0.003(3) 0.003(3)
C55B 0.032(3) 0.019(3) 0.015(3) -0.003(2) -0.007(3) -0.004(3)
C55D 0.024(3) 0.020(3) 0.035(4) 0.007(3) 0.011(3) 0.007(3)
C56A 0.024(3) 0.018(3) 0.018(3) -0.001(3) -0.004(2) -0.003(3)
C56C 0.023(3) 0.026(3) 0.021(3) 0.000(3) -0.001(3) -0.003(3)
C56D 0.027(3) 0.019(3) 0.022(3) 0.000(3) 0.000(3) 0.002(3)
C56B 0.023(3) 0.012(3) 0.025(3) 0.004(2) -0.005(3) 0.002(2)
B1A 0.016(3) 0.038(4) 0.023(4) -0.001(3) -0.003(3) 0.005(3)
B1D 0.019(3) 0.029(4) 0.016(4) -0.001(3) -0.002(3) 0.005(3)
B1C 0.020(3) 0.026(4) 0.021(4) 0.006(3) -0.003(3) -0.001(3)
B1B 0.028(4) 0.025(4) 0.025(4) -0.008(3) -0.002(3) -0.004(3)
B2A 0.016(3) 0.024(4) 0.020(4) 0.004(3) 0.003(3) 0.000(3)
B2D 0.017(3) 0.027(4) 0.015(4) 0.000(3) 0.004(3) -0.003(3)
B2B 0.018(3) 0.025(4) 0.022(4) 0.003(3) -0.002(3) 0.000(3)
B2C 0.017(3) 0.018(4) 0.021(4) 0.000(3) -0.005(3) -0.006(3)

loop_
_atom_type_symbol
_atom_type_description
_atom_type_scat_dispersion_real
_atom_type_scat_dispersion_imag
_atom_type_scat_source
C C 0.0033 0.0016 'International Tables Vol C Tables 4.2.6.8 and 6.1.1.4'
H H 0.0000 0.0000 'International Tables Vol C Tables 4.2.6.8 and 6.1.1.4'
B B 0.0013 0.0007 'International Tables Vol C Tables 4.2.6.8 and 6.1.1.4'
N N 0.0061 0.0033 'International Tables Vol C Tables 4.2.6.8 and 6.1.1.4'
F F 0.0171 0.0103 'International Tables Vol C Tables 4.2.6.8 and 6.1.1.4'
Cl Cl 0.1484 0.1585 'International Tables Vol C Tables 4.2.6.8 and 6.1.1.4'

loop_
_geom_angle_atom_site_label_1
_geom_angle_atom_site_label_2
_geom_angle_atom_site_label_3
_geom_angle
C9D N1D C11D 107.3(6)
C9D N1D B1D 126.1(6)
C11D N1D B1D 126.6(5)
C9C N1C C11C 106.9(5)
C9C N1C B1C 126.7(5)
C11C N1C B1C 126.3(5)
C9A N1A C11A 107.1(5)
C9A N1A B1A 125.9(5)
C11A N1A B1A 127.1(5)
C9B N1B C11B 107.4(5)
C9B N1B B1B 125.9(5)
C11B N1B B1B 126.6(5)
C10D N2D C9D 110.9(6)
C10D N2D C12D 126.5(6)
C9D N2D C12D 122.6(7)
C9B N2B C10B 107.3(5)
C9B N2B C12B 126.5(6)
C10B N2B C12B 126.2(5)
C9A N2A C10A 107.6(5)
C9A N2A C12A 126.2(5)
C10A N2A C12A 126.3(5)
C9C N2C C10C 107.9(5)
C9C N2C C12C 126.0(6)
C10C N2C C12C 126.0(6)
C13C N3C C15C 106.7(5)
C13C N3C B1C 127.8(5)
C15C N3C B1C 125.5(5)
C13D N3D C15D 106.9(5)
C13D N3D B1D 126.8(5)
C15D N3D B1D 126.2(5)
C13B N3B C15B 106.1(5)
C13B N3B B1B 127.1(5)
C15B N3B B1B 126.5(5)
C13A N3A C15A 105.7(5)
C13A N3A B1A 126.8(5)
C15A N3A B1A 127.4(5)
C13B N4B C14B 108.1(5)
C13B N4B C16B 126.8(6)
C14B N4B C16B 125.1(5)
C13C N4C C14C 108.1(5)
C13C N4C C16C 125.6(5)
C14C N4C C16C 126.3(5)
C13A N4A C14A 107.8(5)
C13A N4A C16A 125.7(5)
C14A N4A C16A 126.5(5)
C13D N4D C14D 107.1(5)
C13D N4D C16D 126.4(5)
C14D N4D C16D 126.5(5)
C2B C1B C8B 113.4(5)
C2B C1B B1B 109.1(5)
C8B C1B B1B 109.4(5)
C2A C1A C8A 113.4(5)
C2A C1A B1A 110.4(5)
C8A C1A B1A 107.7(5)
C2C C1C C8C 112.4(5)
C2C C1C B1C 108.5(5)
C8C C1C B1C 110.1(5)
C8D C1D C2D 112.9(5)
C8D C1D B1D 110.0(5)
C2D C1D B1D 108.0(5)
C1C C2C C3C 113.3(5)
C1B C2B C3B 114.9(5)
C3D C2D C1D 114.2(5)
C3A C2A C1A 115.0(5)
C2D C3D C4D 114.3(5)
C4C C3C C2C 115.0(5)
C2A C3A C4A 114.4(5)
C4B C3B C2B 114.1(5)
C3B C4B C5B 115.4(5)
C5A C4A C3A 115.3(5)
C5D C4D C3D 115.0(5)
C3C C4C C5C 115.3(5)
C4D C5D C6D 112.1(5)
C4D C5D B1D 110.1(5)
C6D C5D B1D 109.6(5)
C6C C5C C4C 112.1(5)
C6C C5C B1C 108.2(5)
C4C C5C B1C 110.0(5)
C6B C5B C4B 113.1(5)
C6B C5B B1B 109.0(5)
C4B C5B B1B 107.7(5)
C4A C5A C6A 113.5(5)
C4A C5A B1A 109.3(5)
C6A C5A B1A 109.7(5)
C5B C6B C7B 116.5(5)
C5C C6C C7C 115.0(5)
C7A C6A C5A 114.4(5)
C7D C6D C5D 114.5(5)
C8A C7A C6A 114.7(5)
C6C C7C C8C 115.0(5)
C8B C7B C6B 113.7(5)
C8D C7D C6D 115.7(5)
C7C C8C C1C 116.0(5)
C7A C8A C1A 115.5(5)
C1B C8B C7B 116.0(5)
C7D C8D C1D 115.7(5)
N1B C9B N2B 111.0(5)
N1C C9C N2C 110.1(6)
N1A C9A N2A 110.0(5)
N1D C9D N2D 106.7(6)
C11C C10C N2C 106.7(6)
N2B C10B C11B 107.8(6)
C11A C10A N2A 106.8(6)
N2D C10D C11D 106.4(6)
C10B C11B N1B 106.5(6)
C10A C11A N1A 108.6(6)
C10D C11D N1D 108.8(7)
C10C C11C N1C 108.3(6)
N3C C13C N4C 110.4(5)
N3D C13D N4D 110.3(5)
N3B C13B N4B 110.6(5)
N4A C13A N3A 110.8(6)
N4C C14C C15C 106.9(5)
C15B C14B N4B 106.2(5)
C15A C14A N4A 106.6(5)
C15D C14D N4D 107.4(5)
C14C C15C N3C 107.9(5)
C14B C15B N3B 109.0(5)
C14D C15D N3D 108.3(5)
C14A C15A N3A 109.1(5)
Cl1 C17 Cl2 112.1(4)
C26A C21A C22A 113.4(5)
C26A C21A B2A 120.0(5)
C22A C21A B2A 126.2(5)
C22C C21C C26C 113.3(5)
C22C C21C B2C 126.0(5)
C26C C21C B2C 120.4(5)
C26B C21B C22B 112.2(5)
C26B C21B B2B 128.5(5)
C22B C21B B2B 118.7(5)
C26D C21D C22D 113.1(5)
C26D C21D B2D 127.2(5)
C22D C21D B2D 119.5(5)
F22A C22A C23A 115.6(5)
F22A C22A C21A 121.8(5)
C23A C22A C21A 122.6(6)
F22C C22C C23C 114.3(5)
F22C C22C C21C 121.4(5)
C23C C22C C21C 124.2(6)
F22B C22B C23B 116.0(5)
F22B C22B C21B 119.1(5)
C23B C22B C21B 124.9(5)
F22D C22D C23D 116.0(5)
F22D C22D C21D 119.8(5)
C23D C22D C21D 124.2(5)
C24A C23A C22A 122.2(6)
C24A C23A F23A 118.7(5)
C22A C23A F23A 119.1(6)
F23C C23C C24C 119.5(5)
F23C C23C C22C 120.9(5)
C24C C23C C22C 119.7(6)
C24B C23B F23B 119.9(5)
C24B C23B C22B 120.0(5)
F23B C23B C22B 120.1(5)
F23D C23D C24D 119.3(5)
F23D C23D C22D 120.9(5)
C24D C23D C22D 119.8(5)
F24A C24A C23A 122.0(6)
F24A C24A C25A 120.5(6)
C23A C24A C25A 117.4(6)
F24C C24C C23C 121.5(6)
F24C C24C C25C 119.8(5)
C23C C24C C25C 118.7(5)
C23B C24B F24B 121.3(5)
C23B C24B C25B 118.7(5)
F24B C24B C25B 120.0(5)
F24D C24D C23D 121.0(5)
F24D C24D C25D 120.1(6)
C23D C24D C25D 118.9(5)
F25A C25A C26A 121.3(6)
F25A C25A C24A 119.3(6)
C26A C25A C24A 119.5(6)
F25C C25C C26C 121.4(6)
F25C C25C C24C 119.2(5)
C26C C25C C24C 119.4(5)
F25B C25B C24B 119.8(5)
F25B C25B C26B 120.6(5)
C24B C25B C26B 119.6(5)
F25D C25D C24D 120.8(5)
F25D C25D C26D 120.5(5)
C24D C25D C26D 118.7(5)
F26A C26A C21A 119.1(5)
F26A C26A C25A 115.9(5)
C21A C26A C25A 124.9(6)
F26C C26C C25C 116.0(5)
F26C C26C C21C 119.3(5)
C25C C26C C21C 124.7(6)
F26B C26B C21B 120.5(5)
F26B C26B C25B 114.9(5)
C21B C26B C25B 124.6(5)
F26D C26D C21D 121.1(5)
F26D C26D C25D 113.7(5)
C21D C26D C25D 125.2(6)
C32A C31A C36A 112.9(5)
C32A C31A B2A 126.7(5)
C36A C31A B2A 119.9(5)
C32C C31C C36C 112.6(5)
C32C C31C B2C 118.8(5)
C36C C31C B2C 128.4(5)
C36B C31B C32B 112.5(5)
C36B C31B B2B 119.6(5)
C32B C31B B2B 127.2(5)
C32D C31D C36D 113.8(5)
C32D C31D B2D 126.6(5)
C36D C31D B2D 119.4(5)
F32A C32A C31A 121.2(5)
F32A C32A C33A 113.7(5)
C31A C32A C33A 125.1(5)
F32C C32C C33C 114.9(5)
F32C C32C C31C 119.1(5)
C33C C32C C31C 126.0(6)
C33B C32B F32B 115.6(5)
C33B C32B C31B 124.4(6)
F32B C32B C31B 119.9(5)
F32D C32D C31D 121.9(5)
F32D C32D C33D 115.2(5)
C31D C32D C33D 122.8(5)
F33A C33A C34A 120.7(5)
F33A C33A C32A 120.9(5)
C34A C33A C32A 118.4(5)
F33C C33C C32C 121.9(6)
F33C C33C C34C 119.8(5)
C32C C33C C34C 118.2(6)
F33D C33D C34D 120.3(5)
F33D C33D C32D 119.6(5)
C34D C33D C32D 120.1(6)
F33B C33B C34B 119.6(5)
F33B C33B C32B 120.5(6)
C34B C33B C32B 119.8(6)
F34A C34A C35A 119.9(6)
F34A C34A C33A 120.2(5)
C35A C34A C33A 119.9(5)
F34C C34C C35C 120.9(6)
F34C C34C C33C 120.5(6)
C35C C34C C33C 118.7(5)
F34B C34B C35B 121.0(5)
F34B C34B C33B 120.2(5)
C35B C34B C33B 118.8(5)
F34D C34D C35D 120.8(5)
F34D C34D C33D 119.8(5)
C35D C34D C33D 119.4(5)
F35A C35A C34A 119.9(5)
F35A C35A C36A 121.0(5)
C34A C35A C36A 119.1(6)
F35C C35C C34C 119.3(5)
F35C C35C C36C 120.4(6)
C34C C35C C36C 120.3(6)
F35B C35B C34B 119.3(5)
F35B C35B C36B 120.5(5)
C34B C35B C36B 120.0(5)
F35D C35D C36D 120.7(5)
F35D C35D C34D 119.6(5)
C36D C35D C34D 119.7(5)
F36A C36A C31A 120.4(5)
F36A C36A C35A 115.1(5)
C31A C36A C35A 124.5(5)
F36C C36C C35C 115.1(5)
F36C C36C C31C 120.8(5)
C35C C36C C31C 124.2(6)
F36B C36B C35B 116.7(5)
F36B C36B C31B 118.9(5)
C35B C36B C31B 124.4(5)
F36D C36D C35D 117.5(5)
F36D C36D C31D 118.5(5)
C35D C36D C31D 123.9(5)
C46A C41A C42A 113.4(5)
C46A C41A B2A 119.8(5)
C42A C41A B2A 126.0(5)
C42C C41C C46C 113.7(5)
C42C C41C B2C 126.7(5)
C46C C41C B2C 119.4(5)
C46D C41D C42D 113.4(5)
C46D C41D B2D 127.4(5)
C42D C41D B2D 119.0(5)
C42B C41B C46B 112.4(5)
C42B C41B B2B 121.4(5)
C46B C41B B2B 125.6(5)
F42A C42A C43A 115.5(5)
F42A C42A C41A 121.0(5)
C43A C42A C41A 123.5(6)
F42C C42C C43C 114.5(5)
F42C C42C C41C 120.9(5)
C43C C42C C41C 124.6(5)
F42B C42B C43B 115.8(5)
F42B C42B C41B 119.0(5)
C43B C42B C41B 125.1(5)
F42D C42D C43D 116.0(5)
F42D C42D C41D 119.4(5)
C43D C42D C41D 124.6(5)
F43A C43A C42A 120.8(6)
F43A C43A C44A 119.0(5)
C42A C43A C44A 120.2(6)
F43C C43C C42C 121.3(5)
F43C C43C C44C 119.1(5)
C42C C43C C44C 119.6(5)
F43D C43D C42D 120.5(5)
F43D C43D C44D 119.7(5)
C42D C43D C44D 119.7(6)
F43B C43B C42B 120.9(5)
F43B C43B C44B 119.2(5)
C42B C43B C44B 119.8(5)
F44A C44A C45A 121.2(6)
F44A C44A C43A 120.3(6)
C45A C44A C43A 118.4(5)
F44C C44C C45C 122.1(6)
F44C C44C C43C 120.5(5)
C45C C44C C43C 117.4(5)
F44B C44B C43B 121.9(6)
F44B C44B C45B 119.8(5)
C43B C44B C45B 118.2(5)
F44D C44D C45D 120.6(5)
F44D C44D C43D 121.0(6)
C45D C44D C43D 118.4(5)
F45A C45A C44A 119.3(5)
F45A C45A C46A 121.5(5)
C44A C45A C46A 119.2(6)
F45C C45C C46C 120.9(5)
F45C C45C C44C 118.0(5)
C46C C45C C44C 121.0(5)
F45D C45D C44D 119.8(5)
F45D C45D C46D 119.9(6)
C44D C45D C46D 120.3(6)
F45B C45B C46B 120.3(5)
F45B C45B C44B 119.6(5)
C46B C45B C44B 120.1(5)
F46A C46A C45A 115.3(5)
F46A C46A C41A 119.4(5)
C45A C46A C41A 125.3(6)
F46C C46C C45C 116.3(5)
F46C C46C C41C 120.2(5)
C45C C46C C41C 123.4(5)
F46D C46D C41D 121.7(5)
F46D C46D C45D 114.8(5)
C41D C46D C45D 123.5(6)
F46B C46B C45B 115.6(5)
F46B C46B C41B 120.2(5)
C45B C46B C41B 124.2(5)
C56A C51A C52A 111.8(5)
C56A C51A B2A 118.9(5)
C52A C51A B2A 128.5(5)
C52C C51C C56C 112.7(5)
C52C C51C B2C 118.3(5)
C56C C51C B2C 128.9(5)
C52D C51D C56D 113.2(5)
C52D C51D B2D 127.7(5)
C56D C51D B2D 118.5(5)
C52B C51B C56B 112.0(5)
C52B C51B B2B 126.8(5)
C56B C51B B2B 120.8(5)
F52A C52A C53A 115.6(5)
F52A C52A C51A 119.8(5)
C53A C52A C51A 124.6(5)
F52C C52C C53C 114.5(5)
F52C C52C C51C 119.9(5)
C53C C52C C51C 125.6(5)
F52D C52D C53D 115.1(5)
F52D C52D C51D 120.9(5)
C53D C52D C51D 124.0(6)
F52B C52B C51B 120.8(5)
F52B C52B C53B 114.3(5)
C51B C52B C53B 124.9(5)
F53A C53A C52A 121.0(5)
F53A C53A C54A 118.4(5)
C52A C53A C54A 120.6(5)
F53C C53C C52C 121.8(5)
F53C C53C C54C 119.8(5)
C52C C53C C54C 118.4(5)
C54D C53D F53D 120.2(5)
C54D C53D C52D 119.8(6)
F53D C53D C52D 120.0(6)
F53B C53B C54B 120.6(5)
F53B C53B C52B 120.2(5)
C54B C53B C52B 119.2(5)
F54A C54A C55A 120.9(5)
F54A C54A C53A 121.1(5)
C55A C54A C53A 118.0(5)
F54C C54C C55C 121.9(5)
F54C C54C C53C 119.5(5)
C55C C54C C53C 118.6(5)
C53D C54D C55D 119.6(6)
C53D C54D F54D 120.1(6)
C55D C54D F54D 120.3(6)
F54B C54B C55B 121.3(5)
F54B C54B C53B 120.2(5)
C55B C54B C53B 118.5(5)
F55A C55A C54A 120.4(5)
F55A C55A C56A 120.6(5)
C54A C55A C56A 119.0(5)
F55C C55C C54C 119.5(5)
F55C C55C C56C 120.8(5)
C54C C55C C56C 119.8(5)
F55B C55B C56B 121.0(5)
F55B C55B C54B 119.3(5)
C56B C55B C54B 119.8(5)
F55D C55D C54D 119.7(6)
F55D C55D C56D 120.6(6)
C54D C55D C56D 119.7(6)
F56A C56A C55A 114.9(5)
F56A C56A C51A 119.0(5)
C55A C56A C51A 126.1(5)
F56C C56C C55C 114.5(5)
F56C C56C C51C 120.6(5)
C55C C56C C51C 124.9(5)
F56D C56D C51D 120.2(5)
F56D C56D C55D 116.2(5)
C51D C56D C55D 123.7(6)
C55B C56B F56B 116.1(5)
C55B C56B C51B 125.6(5)
F56B C56B C51B 118.3(5)
C5A B1A N1A 114.5(6)
C5A B1A C1A 106.6(5)
N1A B1A C1A 111.0(5)
C5A B1A N3A 111.6(5)
N1A B1A N3A 101.8(5)
C1A B1A N3A 111.4(5)
C5D B1D N3D 113.2(5)
C5D B1D C1D 107.1(5)
N3D B1D C1D 111.1(5)
C5D B1D N1D 111.1(5)
N3D B1D N1D 103.0(4)
C1D B1D N1D 111.4(5)
N3C B1C C1C 111.3(5)
N3C B1C C5C 112.3(5)
C1C B1C C5C 107.5(5)
N3C B1C N1C 103.4(4)
C1C B1C N1C 111.2(5)
C5C B1C N1C 111.3(5)
N3B B1B C1B 113.0(5)
N3B B1B N1B 102.4(5)
C1B B1B N1B 111.1(5)
N3B B1B C5B 111.4(5)
C1B B1B C5B 107.6(5)
N1B B1B C5B 111.4(5)
C41A B2A C21A 115.8(5)
C41A B2A C31A 113.2(5)
C21A B2A C31A 101.8(5)
C41A B2A C51A 100.3(5)
C21A B2A C51A 112.4(5)
C31A B2A C51A 114.1(5)
C51D B2D C41D 102.2(5)
C51D B2D C31D 114.0(5)
C41D B2D C31D 114.3(5)
C51D B2D C21D 111.9(5)
C41D B2D C21D 112.8(4)
C31D B2D C21D 102.1(5)
C41B B2B C31B 112.8(5)
C41B B2B C21B 114.7(5)
C31B B2B C21B 99.3(5)
C41B B2B C51B 102.3(5)
C31B B2B C51B 115.4(5)
C21B B2B C51B 113.0(5)
C51C B2C C21C 113.3(5)
C51C B2C C31C 113.3(5)
C21C B2C C31C 101.5(5)
C51C B2C C41C 102.9(5)
C21C B2C C41C 114.0(5)
C31C B2C C41C 112.3(4)

loop_
_geom_bond_atom_site_label_1
_geom_bond_atom_site_label_2
_geom_bond_distance
Cl1 C17 1.753(7)
Cl2 C17 1.772(7)
F22B C22B 1.360(6)
F22A C22A 1.341(7)
F22D C22D 1.359(7)
F22C C22C 1.348(7)
F23A C23A 1.368(7)
F23C C23C 1.350(7)
F23D C23D 1.346(6)
F23B C23B 1.354(7)
F24A C24A 1.339(7)
F24C C24C 1.340(7)
F24B C24B 1.359(6)
F24D C24D 1.336(7)
F25A C25A 1.349(7)
F25C C25C 1.336(7)
F25B C25B 1.355(6)
F25D C25D 1.326(7)
F26A C26A 1.355(7)
F26C C26C 1.353(7)
F26D C26D 1.364(6)
F26B C26B 1.367(6)
F32A C32A 1.359(6)
F32C C32C 1.367(7)
F32D C32D 1.343(6)
F32B C32B 1.367(7)
F33A C33A 1.340(6)
F33C C33C 1.338(7)
F33D C33D 1.354(7)
F33B C33B 1.349(7)
F34A C34A 1.354(7)
F34C C34C 1.343(7)
F34B C34B 1.356(6)
F34D C34D 1.344(7)
F35A C35A 1.347(7)
F35C C35C 1.352(7)
F35B C35B 1.367(7)
F35D C35D 1.345(7)
F36A C36A 1.351(6)
F36C C36C 1.361(7)
F36B C36B 1.357(6)
F36D C36D 1.350(6)
F42A C42A 1.339(7)
F42C C42C 1.362(6)
F42D C42D 1.358(6)
F42B C42B 1.360(6)
F43A C43A 1.324(7)
F43C C43C 1.337(6)
F43B C43B 1.359(7)
F43D C43D 1.356(7)
F44A C44A 1.342(7)
F44C C44C 1.334(7)
F44B C44B 1.334(7)
F44D C44D 1.341(7)
F45A C45A 1.341(7)
F45C C45C 1.366(7)
F45D C45D 1.354(7)
F45B C45B 1.345(7)
F46A C46A 1.353(7)
F46C C46C 1.351(6)
F46B C46B 1.355(7)
F46D C46D 1.350(7)
F52A C52A 1.349(6)
F52C C52C 1.366(6)
F52B C52B 1.369(6)
F52D C52D 1.351(7)
F53A C53A 1.354(6)
F53C C53C 1.356(7)
F53D C53D 1.354(7)
F53B C53B 1.346(7)
F54A C54A 1.344(6)
F54C C54C 1.350(7)
F54B C54B 1.331(7)
F54D C54D 1.367(7)
F55A C55A 1.338(6)
F55C C55C 1.355(7)
F55D C55D 1.359(7)
F55B C55B 1.357(6)
F56A C56A 1.366(6)
F56C C56C 1.364(6)
F56D C56D 1.348(7)
F56B C56B 1.370(6)
N1D C9D 1.330(8)
N1D C11D 1.375(8)
N1D B1D 1.600(8)
N1C C9C 1.315(8)
N1C C11C 1.384(8)
N1C B1C 1.602(8)
N1A C9A 1.327(7)
N1A C11A 1.358(8)
N1A B1A 1.588(9)
N1B C9B 1.314(7)
N1B C11B 1.377(8)
N1B B1B 1.610(9)
N2D C10D 1.308(10)
N2D C9D 1.370(8)
N2D C12D 1.492(9)
N2B C9B 1.327(8)
N2B C10B 1.355(8)
N2B C12B 1.461(8)
N2A C9A 1.333(8)
N2A C10A 1.366(8)
N2A C12A 1.468(7)
N2C C9C 1.335(8)
N2C C10C 1.371(8)
N2C C12C 1.443(9)
N3C C13C 1.315(8)
N3C C15C 1.386(7)
N3C B1C 1.600(8)
N3D C13D 1.329(8)
N3D C15D 1.379(7)
N3D B1D 1.594(8)
N3B C13B 1.330(8)
N3B C15B 1.375(8)
N3B B1B 1.590(8)
N3A C13A 1.324(8)
N3A C15A 1.376(8)
N3A B1A 1.617(9)
N4B C13B 1.334(8)
N4B C14B 1.369(8)
N4B C16B 1.460(7)
N4C C13C 1.341(7)
N4C C14C 1.355(8)
N4C C16C 1.464(8)
N4A C13A 1.319(8)
N4A C14A 1.368(8)
N4A C16A 1.486(7)
N4D C13D 1.342(8)
N4D C14D 1.379(8)
N4D C16D 1.456(8)
C1B C2B 1.530(9)
C1B C8B 1.530(9)
C1B B1B 1.597(9)
C1A C2A 1.533(8)
C1A C8A 1.553(8)
C1A B1A 1.613(9)
C1C C2C 1.528(8)
C1C C8C 1.556(8)
C1C B1C 1.604(9)
C1D C8D 1.538(8)
C1D C2D 1.551(8)
C1D B1D 1.600(9)
C2C C3C 1.534(9)
C2B C3B 1.544(9)
C2D C3D 1.528(9)
C2A C3A 1.538(9)
C3D C4D 1.535(9)
C3C C4C 1.514(8)
C3A C4A 1.536(9)
C3B C4B 1.533(9)
C4B C5B 1.543(9)
C4A C5A 1.534(9)
C4D C5D 1.532(8)
C4C C5C 1.565(8)
C5D C6D 1.541(8)
C5D B1D 1.596(9)
C5C C6C 1.531(8)
C5C B1C 1.606(9)
C5B C6B 1.536(8)
C5B B1B 1.616(9)
C5A C6A 1.550(8)
C5A B1A 1.595(9)
C6B C7B 1.548(9)
C6C C7C 1.541(8)
C6A C7A 1.545(9)
C6D C7D 1.532(9)
C7A C8A 1.522(10)
C7C C8C 1.547(8)
C7B C8B 1.539(9)
C7D C8D 1.527(9)
C10C C11C 1.345(9)
C10B C11B 1.371(9)
C10A C11A 1.350(9)
C10D C11D 1.353(9)
C14C C15C 1.360(8)
C14B C15B 1.359(9)
C14A C15A 1.335(8)
C14D C15D 1.347(8)
C21A C26A 1.387(8)
C21A C22A 1.397(8)
C21A B2A 1.649(9)
C21C C22C 1.395(8)
C21C C26C 1.388(8)
C21C B2C 1.657(9)
C21B C26B 1.373(8)
C21B C22B 1.392(8)
C21B B2B 1.660(9)
C21D C26D 1.370(8)
C21D C22D 1.395(8)
C21D B2D 1.669(9)
C22A C23A 1.372(8)
C22C C23C 1.383(9)
C22B C23B 1.369(8)
C22D C23D 1.391(8)
C23A C24A 1.367(9)
C23C C24C 1.379(9)
C23B C24B 1.351(8)
C23D C24D 1.365(8)
C24A C25A 1.381(9)
C24C C25C 1.388(9)
C24B C25B 1.365(8)
C24D C25D 1.386(8)
C25A C26A 1.377(9)
C25C C26C 1.379(8)
C25B C26B 1.388(8)
C25D C26D 1.398(8)
C31A C32A 1.378(8)
C31A C36A 1.392(8)
C31A B2A 1.656(9)
C31C C32C 1.378(8)
C31C C36C 1.394(8)
C31C B2C 1.669(8)
C31B C36B 1.387(8)
C31B C32B 1.389(8)
C31B B2B 1.659(9)
C31D C32D 1.371(8)
C31D C36D 1.418(8)
C31D B2D 1.658(9)
C32A C33A 1.391(8)
C32C C33C 1.383(8)
C32B C33B 1.368(8)
C32D C33D 1.395(8)
C33A C34A 1.370(9)
C33C C34C 1.385(9)
C33D C34D 1.369(8)
C33B C34B 1.362(9)
C34A C35A 1.369(9)
C34C C35C 1.373(9)
C34B C35B 1.356(9)
C34D C35D 1.359(8)
C35A C36A 1.384(8)
C35C C36C 1.373(9)
C35B C36B 1.370(8)
C35D C36D 1.362(8)
C41A C46A 1.384(8)
C41A C42A 1.396(8)
C41A B2A 1.645(9)
C41C C42C 1.376(8)
C41C C46C 1.386(8)
C41C B2C 1.668(9)
C41D C46D 1.383(9)
C41D C42D 1.386(8)
C41D B2D 1.651(9)
C41B C42B 1.388(8)
C41B C46B 1.412(8)
C41B B2B 1.650(9)
C42A C43A 1.390(9)
C42C C43C 1.380(8)
C42B C43B 1.372(8)
C42D C43D 1.376(8)
C43A C44A 1.386(9)
C43C C44C 1.384(9)
C43D C44D 1.373(9)
C43B C44B 1.376(9)
C44A C45A 1.381(9)
C44C C45C 1.376(9)
C44B C45B 1.387(9)
C44D C45D 1.368(9)
C45A C46A 1.383(8)
C45C C46C 1.374(8)
C45D C46D 1.392(9)
C45B C46B 1.369(8)
C51A C56A 1.387(8)
C51A C52A 1.392(8)
C51A B2A 1.657(9)
C51C C52C 1.381(8)
C51C C56C 1.375(8)
C51C B2C 1.635(9)
C51D C52D 1.391(8)
C51D C56D 1.393(8)
C51D B2D 1.651(9)
C51B C52B 1.385(8)
C51B C56B 1.394(8)
C51B B2B 1.654(9)
C52A C53A 1.370(8)
C52C C53C 1.366(9)
C52D C53D 1.386(8)
C52B C53B 1.388(8)
C53A C54A 1.382(8)
C53C C54C 1.395(8)
C53D C54D 1.353(9)
C53B C54B 1.380(9)
C54A C55A 1.372(8)
C54C C55C 1.363(8)
C54D C55D 1.362(9)
C54B C55B 1.371(8)
C55A C56A 1.382(8)
C55C C56C 1.372(8)
C55B C56B 1.364(8)
C55D C56D 1.389(8)
